data_7720782
loop_
_publ_author_name
'Shin, Jiehye'
'Wade, Casey R.'

_publ_section_title
;
 In or out? Adaptive metal binding by a diphosphine-based Zr metal-organic
 cage.
;
_journal_issue 16
_journal_name_full 'Dalton transactions (Cambridge, England : 2003)'
_journal_page_first 6407
_journal_page_last 6414
_journal_paper_doi 10.1039/d6dt00536e
_journal_volume 55
_journal_year 2026
_chemical_formula_moiety 'C128 H140 Ag6 Cl2 N6 O24 P6 S4 Zr6, 5(F6 P), Cl, 31[C2H6SO]'
_chemical_formula_sum 'C190 H326 Ag6 Cl3 F30 N6 O55 P11 S35 Zr6'
_chemical_formula_weight 6908.21
_chemical_name_common Zr-P2N2-Ag
_space_group_crystal_system orthorhombic
_space_group_IT_number 57
_space_group_name_Hall '-P 2c 2b'
_space_group_name_H-M_alt 'P b c m'
_atom_sites_solution_hydrogens geom
_atom_sites_solution_primary dual
_audit_creation_date 2026-01-13
_audit_creation_method
;
Olex2 1.5
(compiled 2025.07.13 svn.rb7424aed for OlexSys, GUI svn.r7314)
;
_audit_update_record
;
2026-03-03 deposited with the CCDC.	2026-03-31 downloaded from the CCDC.
;
_cell_angle_alpha 90
_cell_angle_beta 90
_cell_angle_gamma 90
_cell_formula_units_Z 4
_cell_length_a 21.0912(14)
_cell_length_b 40.752(3)
_cell_length_c 26.4875(19)
_cell_measurement_reflns_used 9707
_cell_measurement_temperature 100.00
_cell_measurement_theta_max 22.39
_cell_measurement_theta_min 2.22
_cell_volume 22766(3)
_computing_cell_refinement 'SAINT v8.40B (Bruker, 2021)'
_computing_data_collection 'APEX5 v2023.9-RC115 (Bruker, 2023)'
_computing_data_reduction 'SAINT v8.40B (Bruker, 2021)'
_computing_molecular_graphics 'Olex2 1.5 (Dolomanov et al., 2009)'
_computing_publication_material 'Olex2 1.5 (Dolomanov et al., 2009)'
_computing_structure_refinement 'SHELXL 2018/3 (Sheldrick, 2015)'
_computing_structure_solution 'ShelXT (Sheldrick, 2015)'
_diffrn_ambient_temperature 100.00
_diffrn_detector 'Bruker Photon III area detector'
_diffrn_detector_area_resol_mean 10.5
_diffrn_detector_type 'CMOS area detector'
_diffrn_measured_fraction_theta_full 0.993
_diffrn_measured_fraction_theta_max 0.993
_diffrn_measurement_device 'Kappa Four-Circle Diffractometer'
_diffrn_measurement_device_type 'Bruker D8 Venture'
_diffrn_measurement_method '\w and \f scans'
_diffrn_radiation_monochromator 'Double Bounce Multilayer Mirrors'
_diffrn_radiation_probe x-ray
_diffrn_radiation_type MoK\a
_diffrn_radiation_wavelength 0.71073
_diffrn_radiation_xray_symbol K-L~3~
_diffrn_reflns_av_R_equivalents 0.0665
_diffrn_reflns_av_unetI/netI 0.0252
_diffrn_reflns_Laue_measured_fraction_full 0.993
_diffrn_reflns_Laue_measured_fraction_max 0.993
_diffrn_reflns_limit_h_max 22
_diffrn_reflns_limit_h_min -22
_diffrn_reflns_limit_k_max 43
_diffrn_reflns_limit_k_min -43
_diffrn_reflns_limit_l_max 28
_diffrn_reflns_limit_l_min -28
_diffrn_reflns_number 303193
_diffrn_reflns_point_group_measured_fraction_full 0.993
_diffrn_reflns_point_group_measured_fraction_max 0.993
_diffrn_reflns_theta_full 22.500
_diffrn_reflns_theta_max 22.500
_diffrn_reflns_theta_min 1.834
_diffrn_source 'Micro Focus Rotating Anode'
_diffrn_source_type 'Bruker TXS'
_diffrn_standards_number 0
_exptl_absorpt_coefficient_mu 1.307
_exptl_absorpt_correction_T_max 0.0412
_exptl_absorpt_correction_T_min 0.0215
_exptl_absorpt_correction_type multi-scan
_exptl_absorpt_process_details
;
SADABS-2016/2 (Bruker,2016/2) was used for absorption correction.
wR2(int) was 0.1163 before and 0.0784 after correction.
The Ratio of minimum to maximum transmission is 0.5218.
The \l/2 correction factor is Not present.
;
_exptl_crystal_colour 'clear colourless'
_exptl_crystal_colour_lustre clear
_exptl_crystal_colour_primary colourless
_exptl_crystal_density_diffrn 2.016
_exptl_crystal_description block
_exptl_crystal_F_000 14064
_exptl_crystal_recrystallization_method 'Re-crystallisation from solvent: dimethylsulfoxide/ethyl acetate'
_exptl_crystal_size_max 0.02
_exptl_crystal_size_mid 0.01
_exptl_crystal_size_min 0.01
_refine_diff_density_max 3.194
_refine_diff_density_min -1.709
_refine_diff_density_rms 0.247
_refine_ls_extinction_coef 0.0022(4)
_refine_ls_extinction_expression Fc^*^=kFc[1+0.001xFc^2^\l^3^/sin(2\q)]^-1/4^
_refine_ls_extinction_method 'SHELXL-2018/3 (Sheldrick 2018)'
_refine_ls_goodness_of_fit_ref 2.667
_refine_ls_hydrogen_treatment constr
_refine_ls_matrix_type full
_refine_ls_number_parameters 952
_refine_ls_number_reflns 15176
_refine_ls_number_restraints 1222
_refine_ls_restrained_S_all 2.601
_refine_ls_R_factor_all 0.2128
_refine_ls_R_factor_gt 0.1705
_refine_ls_shift/su_max 0.000
_refine_ls_shift/su_mean 0.000
_refine_ls_structure_factor_coef Fsqd
_refine_ls_weighting_details 'w=1/[\s^2^(Fo^2^)+(0.2000P)^2^] where P=(Fo^2^+2Fc^2^)/3'
_refine_ls_weighting_scheme calc
_refine_ls_wR_factor_gt 0.5100
_refine_ls_wR_factor_ref 0.5723
_reflns_Friedel_coverage 0.000
_reflns_number_gt 10926
_reflns_number_total 15176
_reflns_threshold_expression 'I > 2\s(I)'
_cod_data_source_file d6dt00536e2.cif
_cod_data_source_block Zr-P2N2-Ag
_cod_depositor_comments
;
The following automatic conversions were performed:

data item '_diffrn_radiation_probe' value 'X-ray' was changed to
'x-ray' in accordance with the
/home/data/users/saulius/crontab/automatic-downloads/rss-feeds/RSC/lib/dictionaries/cif_core.dic
dictionary named 'cif_core.dic' version 2.4.2 last updated on
2011-04-26.

Automatic conversion script
Id: cif_fix_values 8170 2020-07-09 18:12:32Z antanas 

 Adding full bibliography for 7720780--7720784.cif.
;
_cod_original_sg_symbol_H-M Pbcm
_cod_database_code 7720782
_shelx_shelxl_version_number 2018/3
_shelx_space_group_comment
;
The symmetry employed for this shelxl refinement is uniquely defined
by the following loop, which should always be used as a source of
symmetry information in preference to the above space-group names.
They are only intended as comments.
;
_shelx_estimated_absorpt_t_max 0.987
_shelx_estimated_absorpt_t_min 0.974
_olex2_refinement_description
;
1. Fixed Uiso
 At 1.2 times of:
  All C(H) groups, H00Y of O00Y, H00X of O00X, H014 of O014, H015 of O015,
  All C(H,H) groups
 At 1.5 times of:
  All C(H,H,H) groups, H00U of O00U, H010 of O010, All C(H,H,H,H,H,H) groups
2. Restrained distances
 F03U-F3
 2.27 with sigma of 0.02
 F03U-F5
 2.27 with sigma of 0.02
 F03U-F4
 2.27 with sigma of 0.02
 F03U-F02R
 2.27 with sigma of 0.02
 F2-F4
 2.27 with sigma of 0.02
 F2-F5
 2.27 with sigma of 0.02
 F2-F3
 2.27 with sigma of 0.02
 F2-F02R
 2.27 with sigma of 0.02
 F4-F5
 2.27 with sigma of 0.02
 F5-F3
 2.27 with sigma of 0.02
 F3-F02R
 2.27 with sigma of 0.02
 F02R-F4
 2.27 with sigma of 0.02
 S3-C02T = S3-C03T
 1.8 with sigma of 0.02
 C03N-C49
 1.4 with sigma of 0.02
 C49-C26
 1.4 with sigma of 0.02
 C03N-C26
 2.3 with sigma of 0.02
 C26-C26_$1
 1.4 with sigma of 0.02
 P3-F15 = P3-F1_$1 = P3-F1 = P3-F40 = P3-F8 = P3-F8_$1
 1.6 with sigma of 0.02
 F1-F15
 2.29132 with sigma of 0.02
 F40-F1
 2.10935 with sigma of 0.02
 F40-F8
 2.3491 with sigma of 0.02
 F40-F8_$1
 2.3491 with sigma of 0.02
 F8_$1-F8
 2.36868 with sigma of 0.02
 F8-F1
 2.29259 with sigma of 0.02
 F1_$1-F1
 2.05019 with sigma of 0.02
 Zr05-C03V
 2.5 with sigma of 0.02
 C03V_$1-C039_$1 = C03V-C03V_$1 = C03V-C039 = C03S-C039 = C03S-C039_$1
 1.42 with sigma of 0.02
 H039_$1-H03S
 2.537 with sigma of 0.02
 H039_$1-H03V_$1
 2.537 with sigma of 0.02
3. Uiso/Uaniso restraints and constraints
Uanis(S3) = Uanis(S3A)
Uanis(O24A) = Uanis(O24)
Uanis(Cl3) = Uanis(P3)
4. Rigid body (RIGU) restrains
 All non-hydrogen atoms
 with sigma for 1-2 distances of 0.002 and sigma for 1-3 distances of 0.002
 O24, S3, C02T, C03T
 with sigma for 1-2 distances of 0.0005 and sigma for 1-3 distances of 0.0005
 P3, F8, F40, F1, F15
 with sigma for 1-2 distances of 0.0005 and sigma for 1-3 distances of 0.0005
5. Same fragment restrains
{N028, C19, C64, C02K, C01L, C01J, O18, C02Y} sigma for 1-2: 0.02, 1-3: 0.04
as in
{N01Q, C01N, C61, C62, C01C, C63, O19, C038}
{P00F, F16, F7, F9, F100, F6, F38} sigma for 1-2: 0.02, 1-3: 0.04
as in
{P00E, F2, F3, F4, F5, F02R, F03U}
6. Others
 Fixed Sof: S3(0.5) H02M(0.5) H02N(0.5) H02P(0.5) H02I(0.5) H02J(0.5)
 H02L(0.5) O24(0.5) H03I(0.5) H03L(0.5) H03M(0.5) H03D(0.5) H03F(0.5) H03H(0.5)
 S3A(0.5) O24A(0.5)
7.a Ternary CH refined with riding coordinates:
 O00U(H00U), O010(H010), C039(H039), C03S(H03S), C03V(H03V)
7.b Secondary CH2 refined with riding coordinates:
 C038(H03A,H03B), C01U(H01A,H01B), C01W(H01C,H01D), C020(H02A,H02B), C02M(H02F,
 H02G), C02Y(H02Q,H02R)
7.c Me refined with riding coordinates:
 C02T(H02M,H02N,H02P), C02T(H02I,H02J,H02L), C03T(H03I,H03L,H03M), C03T(H03D,
 H03F,H03H)
7.d Aromatic/amide H refined with riding coordinates:
 C61(H61), C62(H62), C52(H52), C53(H53), C01O(H01O), C54(H54), O00X(H00X),
 O00Y(H00Y), O014(H014), O015(H015), C56(H56), C57(H57), C58(H58), C01T(H01T),
 C64(H64), C02K(H02K), C02X(H02X), C76(H76), C03G(H03G), C041(H041), C04A(H04A),
  C02O(H02O), C03E(H03E), C03Y(H03Y), C03K(H03K), C02F(H02H), C030(H030),
 C046(H046), C60(H60), C026(H026), C02C(H02S), C03J(H03J), C01X(H01X),
 C02P(H02T), C03B(H03C), C027(H027), C03N(H03N), C11(H11), C14(H14), C15(H15),
 C16(H16), C12(H12), C26(H26), C49(H49)
7.e Fitted pentagon refined as free rotating group:
 C030(C046,C60,C026,C02C), C03J(C01X,C02P,C03B,C027)
7.f Fitted hexagon refined as free rotating group:
 C51(C52,C53,C01Z,C01O,C54), C56(C57,C59,C58,C01T,C01V), C02N(C02X,C76,C03G,
 C041,C04A), C02O(C03E,C03Y,C03K,C01S,C02F), C13(C11,C14,C15,C16,C12)
7.g Idealised Me refined as rotating group:
 C65(H65A,H65B,H65C), C02J(H02C,H02D,H02E)
;
_smtbx_masks_special_details
'A solvent mask was calculated and 5297 electrons were found in a volume of 8900\%A^3^ in 1 void per unit cell. This is consistent with the presence of 32[C2H6SO], which account for 5376 electrons per unit cell.'
_smtbx_masks_void_probe_radius 1.2
_smtbx_masks_void_truncation_radius 1.2
_olex2_submission_special_instructions 'No special instructions were received'

loop_
_space_group_symop_operation_xyz
'x, y, z'
'-x, -y, z+1/2'
'-x, y+1/2, -z+1/2'
'x, -y+1/2, -z'
'-x, -y, -z'
'x, y, -z-1/2'
'x, -y-1/2, z-1/2'
'-x, y-1/2, z'

loop_
_atom_site_label
_atom_site_type_symbol
_atom_site_fract_x
_atom_site_fract_y
_atom_site_fract_z
_atom_site_U_iso_or_equiv
_atom_site_adp_type
_atom_site_occupancy
_atom_site_site_symmetry_order
_atom_site_calc_flag
_atom_site_refinement_flags_posn
_atom_site_refinement_flags_adp
_atom_site_refinement_flags_occupancy
_atom_site_disorder_assembly
_atom_site_disorder_group
Zr01 Zr 0.59168(9) 0.42423(6) 0.18696(7) 0.0836(7) Uani 1 1 d . . . . .
Zr02 Zr 0.84500(12) 0.79024(5) 0.18721(7) 0.0911(8) Uani 1 1 d . . . . .
Ag3 Ag 0.78372(12) 0.59231(6) 0.08427(8) 0.1340(10) Uani 1 1 d . . . . .
Zr04 Zr 0.72392(15) 0.40452(8) 0.250000 0.0924(10) Uani 1 2 d S T P . .
Zr05 Zr 0.96859(17) 0.75998(8) 0.250000 0.0948(10) Uani 1 2 d DS T P . .
Ag2 Ag 0.91218(13) 0.57628(7) 0.13126(9) 0.1458(11) Uani 1 1 d . . . . .
Ag1 Ag 0.57379(14) 0.63232(6) 0.30851(10) 0.1359(10) Uani 1 1 d . . . . .
S4 S 0.6713(5) 0.5743(2) 0.250000 0.101(2) Uani 1 2 d S T P . .
P1 P 0.9710(3) 0.56391(14) 0.0576(3) 0.0945(17) Uani 1 1 d . . . . .
P9 P 0.8070(3) 0.58820(16) -0.0025(2) 0.0970(17) Uani 1 1 d . . . . .
Cl1 Cl 0.8133(4) 0.59083(17) 0.1725(2) 0.119(2) Uani 1 1 d . . . . .
P00C P 0.4703(4) 0.65169(18) 0.3230(3) 0.117(2) Uani 1 1 d . . . . .
P00E P 0.6298(4) 0.4685(3) -0.0633(3) 0.154(3) Uani 1 1 d D . . . .
F2 F 0.6748(8) 0.4995(5) -0.0540(8) 0.220(8) Uani 1 1 d D . . . .
F3 F 0.5827(7) 0.4896(5) -0.0947(7) 0.195(7) Uani 1 1 d D . . . .
F4 F 0.6760(8) 0.4464(6) -0.0276(7) 0.231(9) Uani 1 1 d D . . . .
F5 F 0.6696(9) 0.4584(5) -0.1101(6) 0.204(7) Uani 1 1 d D . . . .
F02R F 0.5910(10) 0.4787(7) -0.0117(7) 0.255(9) Uani 1 1 d D . . . .
F03U F 0.5847(9) 0.4375(5) -0.0679(9) 0.242(9) Uani 1 1 d D . . . .
P00F P 1.0051(5) 0.4388(4) 0.1408(4) 0.180(4) Uani 1 1 d D . . . .
S2 S 0.7274(9) 0.6505(3) 0.250000 0.162(5) Uani 1 2 d S T P . .
S3 S 0.6269(12) 0.5514(12) 0.0406(15) 0.158(7) Uani 0.5 1 d D . P A 1
O20 O 0.7541(6) 0.4389(3) 0.1928(5) 0.080(3) Uani 1 1 d . . . . .
O16 O 0.9509(6) 0.7223(3) 0.1924(4) 0.078(3) Uani 1 1 d . . . . .
N01Q N 0.4219(15) 0.6099(6) 0.250000 0.109(7) Uani 1 2 d DS T P . .
C01N C 0.451(2) 0.5809(7) 0.250000 0.119(10) Uani 1 2 d DS T P . .
C61 C 0.4703(12) 0.5645(5) 0.2064(8) 0.102(6) Uani 1 1 d D . . . .
H61 H 0.467554 0.576418 0.175656 0.122 Uiso 1 1 calc R U . . .
C62 C 0.4917(10) 0.5346(5) 0.2034(7) 0.089(5) Uani 1 1 d D . . . .
H62 H 0.496123 0.524282 0.171495 0.106 Uiso 1 1 calc R U . . .
C01C C 0.5092(11) 0.5170(6) 0.250000 0.078(5) Uani 1 2 d DS T P . .
C63 C 0.5372(15) 0.4850(7) 0.250000 0.096(7) Uani 1 2 d DS T P . .
O19 O 0.5495(6) 0.4700(3) 0.2068(5) 0.088(3) Uani 1 1 d D . . . .
C038 C 0.4045(16) 0.6280(8) 0.2990(11) 0.133(8) Uani 1 1 d D . . . .
H03A H 0.391328 0.611715 0.324812 0.160 Uiso 1 1 calc R U . . .
H03B H 0.368070 0.642719 0.292611 0.160 Uiso 1 1 calc R U . . .
O17 O 0.8627(7) 0.7428(4) 0.1505(5) 0.090(3) Uani 1 1 d . . . . .
O21 O 0.6686(6) 0.4528(4) 0.1520(4) 0.087(3) Uani 1 1 d . . . . .
O22 O 0.6094(11) 0.5905(5) 0.250000 0.097(5) Uani 1 2 d S T P . .
O18 O 0.7511(7) 0.7715(3) 0.2059(5) 0.100(3) Uani 1 1 d D . . . .
C51 C 0.9104(6) 0.6941(3) 0.1211(4) 0.080(4) Uani 1 1 d G . . . .
C52 C 0.8611(5) 0.6896(3) 0.0870(5) 0.090(5) Uani 1 1 d G . . . .
H52 H 0.825268 0.703753 0.087806 0.108 Uiso 1 1 calc R U . . .
C53 C 0.8643(5) 0.6645(3) 0.0516(4) 0.078(4) Uani 1 1 d G . . . .
H53 H 0.830605 0.661430 0.028254 0.094 Uiso 1 1 calc R U . . .
C01Z C 0.9167(6) 0.6439(3) 0.0504(4) 0.087(4) Uani 1 1 d G . . . .
C01O C 0.9660(5) 0.6483(3) 0.0846(5) 0.095(5) Uani 1 1 d G . . . .
H01O H 1.001816 0.634236 0.083728 0.114 Uiso 1 1 calc R U . . .
C54 C 0.9628(5) 0.6735(3) 0.1199(4) 0.081(4) Uani 1 1 d G . . . .
H54 H 0.996480 0.676560 0.143280 0.097 Uiso 1 1 calc R U . . .
O00U O 0.6436(8) 0.4352(4) 0.250000 0.077(3) Uani 1 2 d S T P . .
H00U H 0.656395 0.458859 0.250001 0.116 Uiso 1 2 calc R U P . .
N35 N 0.9274(8) 0.6213(4) 0.0120(6) 0.090(4) Uani 1 1 d . . . . .
O00X O 0.9443(9) 0.7924(4) 0.1907(5) 0.103(3) Uani 1 1 d . . . . .
H00X H 0.972043 0.805076 0.170241 0.124 Uiso 1 1 calc R U . . .
O00Y O 0.6646(6) 0.3871(3) 0.3088(5) 0.087(4) Uani 1 1 d . . . . .
H00Y H 0.669059 0.367703 0.328433 0.105 Uiso 1 1 calc R U . . .
O010 O 0.8749(10) 0.7643(4) 0.250000 0.089(4) Uani 1 2 d S T P . .
H010 H 0.855074 0.741966 0.249999 0.134 Uiso 1 2 calc R U P . .
C50 C 0.9046(9) 0.7214(5) 0.1581(7) 0.079(4) Uani 1 1 d . . . . .
C013 C 0.7273(9) 0.4558(5) 0.1621(7) 0.082(4) Uani 1 1 d . . . . .
O014 O 0.8391(13) 0.8217(4) 0.250000 0.109(5) Uani 1 2 d S T P . .
H014 H 0.834824 0.844922 0.250000 0.130 Uiso 1 2 calc R U P . .
O015 O 0.5410(9) 0.4032(5) 0.250000 0.096(4) Uani 1 2 d S T P . .
H015 H 0.505858 0.388649 0.250001 0.115 Uiso 1 2 calc R U P . .
N016 N 0.8642(9) 0.5294(4) 0.0179(7) 0.097(4) Uani 1 1 d . . . . .
C56 C 0.8615(4) 0.4983(4) 0.0957(5) 0.094(5) Uani 1 1 d G . . . .
H56 H 0.906264 0.499715 0.098730 0.113 Uiso 1 1 calc R U . . .
C57 C 0.8267(5) 0.4807(3) 0.1311(4) 0.079(4) Uani 1 1 d G . . . .
H57 H 0.847742 0.470109 0.158381 0.095 Uiso 1 1 calc R U . . .
C59 C 0.7612(5) 0.4785(3) 0.1267(4) 0.080(4) Uani 1 1 d G . . . .
C58 C 0.7304(4) 0.4940(4) 0.0869(5) 0.098(6) Uani 1 1 d G . . . .
H58 H 0.685601 0.492501 0.083830 0.118 Uiso 1 1 calc R U . . .
C01T C 0.7652(6) 0.5116(3) 0.0514(4) 0.092(5) Uani 1 1 d G . . . .
H01T H 0.744121 0.522108 0.024179 0.111 Uiso 1 1 calc R U . . .
C01V C 0.8307(6) 0.5137(3) 0.0558(5) 0.097(5) Uani 1 1 d G . . . .
C65 C 0.6704(14) 0.5436(8) 0.2996(8) 0.120(8) Uani 1 1 d . . . . .
H65A H 0.658396 0.522347 0.285308 0.180 Uiso 1 1 calc R U . . .
H65B H 0.639699 0.549986 0.325563 0.180 Uiso 1 1 calc R U . . .
H65C H 0.712729 0.542000 0.314710 0.180 Uiso 1 1 calc R U . . .
C01J C 0.7247(14) 0.7641(7) 0.250000 0.094(6) Uani 1 2 d DS T P . .
C01L C 0.6658(13) 0.7475(6) 0.250000 0.091(5) Uani 1 2 d DS T P . .
C64 C 0.5765(12) 0.7235(5) 0.2936(9) 0.113(5) Uani 1 1 d D . . . .
H64 H 0.556565 0.718496 0.324800 0.136 Uiso 1 1 calc R U . . .
O23 O 0.6586(12) 0.6565(7) 0.250000 0.124(7) Uani 1 2 d S T P . .
C01U C 0.9776(8) 0.5956(5) 0.0121(8) 0.078(4) Uani 1 1 d . . . . .
H01A H 1.019000 0.606656 0.017027 0.094 Uiso 1 1 calc R U . . .
H01B H 0.978468 0.585354 -0.021792 0.094 Uiso 1 1 calc R U . . .
C01W C 0.8741(10) 0.6148(6) -0.0244(8) 0.091(5) Uani 1 1 d . . . . .
H01C H 0.892401 0.604689 -0.055020 0.109 Uiso 1 1 calc R U . . .
H01D H 0.856091 0.636285 -0.034535 0.109 Uiso 1 1 calc R U . . .
C020 C 0.8357(14) 0.5485(7) -0.0209(11) 0.126(6) Uani 1 1 d . . . . .
H02A H 0.799717 0.535835 -0.034995 0.151 Uiso 1 1 calc R U . . .
H02B H 0.867064 0.551445 -0.048277 0.151 Uiso 1 1 calc R U . . .
N028 N 0.4865(16) 0.7027(8) 0.250000 0.145(9) Uani 1 2 d DS T P . .
C02J C 0.7526(15) 0.6717(8) 0.1983(11) 0.136(10) Uani 1 1 d . . . . .
H02C H 0.725024 0.690670 0.192853 0.203 Uiso 1 1 calc R U . . .
H02D H 0.751085 0.657313 0.168645 0.203 Uiso 1 1 calc R U . . .
H02E H 0.796257 0.679130 0.203715 0.203 Uiso 1 1 calc R U . . .
C02K C 0.6310(12) 0.7383(5) 0.2955(8) 0.112(6) Uani 1 1 d D . . . .
H02K H 0.648827 0.743244 0.327534 0.134 Uiso 1 1 calc R U . . .
C02M C 0.9349(11) 0.5284(5) 0.0215(11) 0.111(6) Uani 1 1 d . . . . .
H02F H 0.952826 0.528174 -0.013047 0.133 Uiso 1 1 calc R U . . .
H02G H 0.947503 0.507620 0.038151 0.133 Uiso 1 1 calc R U . . .
C02N C 0.4448(11) 0.6575(5) 0.3904(7) 0.122(6) Uani 1 1 d G . . . .
C02X C 0.4833(9) 0.6455(6) 0.4287(10) 0.179(13) Uani 1 1 d G . . . .
H02X H 0.522784 0.635509 0.420713 0.214 Uiso 1 1 calc R U . . .
C76 C 0.4641(12) 0.6480(7) 0.4788(8) 0.187(14) Uani 1 1 d G . . . .
H76 H 0.490450 0.639781 0.504965 0.224 Uiso 1 1 calc R U . . .
C03G C 0.4064(12) 0.6626(5) 0.4905(7) 0.136(8) Uani 1 1 d G . . . .
H03G H 0.393280 0.664350 0.524689 0.164 Uiso 1 1 calc R U . . .
C041 C 0.3679(10) 0.6747(6) 0.4522(9) 0.169(12) Uani 1 1 d G . . . .
H041 H 0.328443 0.684647 0.460160 0.203 Uiso 1 1 calc R U . . .
C04A C 0.3871(11) 0.6721(7) 0.4021(8) 0.33(5) Uani 1 1 d G . . . .
H04A H 0.360776 0.680376 0.375907 0.398 Uiso 1 1 calc R U . . .
C02O C 1.1567(6) 0.5414(4) 0.0383(8) 0.113(6) Uani 1 1 d G . . . .
H02O H 1.187118 0.541430 0.011850 0.135 Uiso 1 1 calc R U . . .
C03E C 1.1737(6) 0.5308(5) 0.0863(9) 0.166(11) Uani 1 1 d G . . . .
H03E H 1.215735 0.523625 0.092689 0.199 Uiso 1 1 calc R U . . .
C03Y C 1.1291(9) 0.5308(6) 0.1250(7) 0.156(11) Uani 1 1 d G . . . .
H03Y H 1.140721 0.523586 0.157779 0.187 Uiso 1 1 calc R U . . .
C03K C 1.0675(8) 0.5414(5) 0.1156(6) 0.131(7) Uani 1 1 d G . . . .
H03K H 1.037090 0.541353 0.142031 0.157 Uiso 1 1 calc R U . . .
C01S C 1.0505(5) 0.5519(5) 0.0676(7) 0.113(6) Uani 1 1 d G . . . .
C02F C 1.0951(7) 0.5520(5) 0.0289(6) 0.135(8) Uani 1 1 d G . . . .
H02H H 1.083484 0.559198 -0.003898 0.162 Uiso 1 1 calc R U . . .
C02T C 0.5684(12) 0.5308(8) 0.0790(10) 0.132(7) Uani 1 1 d D . . . .
H02M H 0.596453 0.523039 0.105967 0.198 Uiso 0.5 1 calc R U P A 2
H02N H 0.531266 0.541555 0.093941 0.198 Uiso 0.5 1 calc R U P A 2
H02P H 0.554653 0.512206 0.058378 0.198 Uiso 0.5 1 calc R U P A 2
H02I H 0.546423 0.514280 0.058712 0.198 Uiso 0.5 1 calc R U P A 1
H02J H 0.589443 0.520184 0.107645 0.198 Uiso 0.5 1 calc R U P A 1
H02L H 0.537652 0.546917 0.091580 0.198 Uiso 0.5 1 calc R U P A 1
C02Y C 0.4486(18) 0.6951(7) 0.2974(12) 0.157(10) Uani 1 1 d D . . . .
H02Q H 0.402688 0.696014 0.289564 0.188 Uiso 1 1 calc R U . . .
H02R H 0.457678 0.711837 0.323514 0.188 Uiso 1 1 calc R U . . .
C030 C 0.5673(8) 0.3910(5) 0.1088(8) 0.136(6) Uani 1 1 d G . . . .
H030 H 0.595583 0.373754 0.100280 0.163 Uiso 1 1 calc R U . . .
C046 C 0.5684(8) 0.4233(6) 0.0887(6) 0.127(6) Uani 1 1 d G . . . .
H046 H 0.597542 0.431474 0.064448 0.152 Uiso 1 1 calc R U . . .
C60 C 0.5182(9) 0.4413(4) 0.1114(7) 0.126(5) Uani 1 1 d G . . . .
H60 H 0.507932 0.463633 0.104860 0.151 Uiso 1 1 calc R U . . .
C026 C 0.4861(7) 0.4201(6) 0.1454(7) 0.128(5) Uani 1 1 d G . . . .
H026 H 0.450591 0.425789 0.165667 0.154 Uiso 1 1 calc R U . . .
C02C C 0.5164(9) 0.3891(5) 0.1438(7) 0.131(6) Uani 1 1 d G . . . .
H02S H 0.504762 0.370240 0.162837 0.158 Uiso 1 1 calc R U . . .
C039 C 1.0798(14) 0.7494(6) 0.2101(11) 0.141(8) Uani 1 1 d D . . . .
H039 H 1.085409 0.741893 0.174427 0.169 Uiso 1 1 calc R U . . .
C03J C 0.7654(8) 0.8103(5) 0.1177(7) 0.131(5) Uani 1 1 d G . . . .
H03J H 0.722778 0.802875 0.117024 0.158 Uiso 1 1 calc R U . . .
C01X C 0.8177(11) 0.7952(4) 0.0933(6) 0.129(5) Uani 1 1 d G . . . .
H01X H 0.816181 0.775778 0.073402 0.155 Uiso 1 1 calc R U . . .
C02P C 0.8727(9) 0.8141(5) 0.1037(6) 0.128(5) Uani 1 1 d G . . . .
H02T H 0.914424 0.809569 0.092113 0.154 Uiso 1 1 calc R U . . .
C03B C 0.8544(10) 0.8409(4) 0.1346(7) 0.130(5) Uani 1 1 d G . . . .
H03C H 0.881737 0.857551 0.147299 0.156 Uiso 1 1 calc R U . . .
C027 C 0.7881(10) 0.8386(5) 0.1432(6) 0.132(5) Uani 1 1 d G . . . .
H027 H 0.763294 0.853414 0.162694 0.158 Uiso 1 1 calc R U . . .
C03N C 0.7693(17) 0.3427(8) 0.250000 0.135(9) Uani 1 2 d DS T P . .
H03N H 0.746127 0.322733 0.250000 0.163 Uiso 1 2 calc R U P . .
O24 O 0.644(2) 0.5729(17) 0.0895(18) 0.163(9) Uani 0.5 1 d . . P A 1
C03S C 1.0707(15) 0.7276(9) 0.250000 0.117(7) Uani 1 2 d DS T P . .
H03S H 1.076197 0.703272 0.250000 0.141 Uiso 1 2 calc DR U P . .
C03T C 0.5629(12) 0.5679(14) 0.0044(12) 0.204(15) Uani 1 1 d D . . . .
H03I H 0.532485 0.550155 -0.002077 0.306 Uiso 0.5 1 calc R U P A 2
H03L H 0.540078 0.587440 0.015903 0.306 Uiso 0.5 1 calc R U P A 2
H03M H 0.585985 0.572938 -0.026715 0.306 Uiso 0.5 1 calc R U P A 2
H03D H 0.554691 0.553642 -0.024715 0.306 Uiso 0.5 1 calc R U P A 1
H03F H 0.524742 0.569045 0.025486 0.306 Uiso 0.5 1 calc R U P A 1
H03H H 0.574020 0.589908 -0.007383 0.306 Uiso 0.5 1 calc R U P A 1
C03V C 1.0708(10) 0.7828(6) 0.2231(4) 0.152(9) Uani 1 1 d D . . . .
H03V H 1.077483 0.802214 0.200577 0.183 Uiso 1 1 calc R U . . .
F7 F 0.9969(11) 0.4556(7) 0.0889(8) 0.253(11) Uani 1 1 d D . . . .
F6 F 0.9346(11) 0.4221(8) 0.1328(14) 0.292(12) Uani 1 1 d D . . . .
F9 F 1.0135(14) 0.4176(9) 0.1920(8) 0.292(13) Uani 1 1 d D . . . .
F38 F 1.0383(15) 0.4092(6) 0.1160(9) 0.258(10) Uani 1 1 d D . . . .
C13 C 0.7429(9) 0.5990(6) -0.0485(8) 0.139(7) Uani 1 1 d G . . . .
C11 C 0.7055(10) 0.6238(6) -0.0282(6) 0.141(8) Uani 1 1 d G . . . .
H11 H 0.713466 0.631590 0.004990 0.170 Uiso 1 1 calc R U . . .
C14 C 0.6564(10) 0.6372(6) -0.0565(10) 0.183(12) Uani 1 1 d G . . . .
H14 H 0.630817 0.654168 -0.042622 0.219 Uiso 1 1 calc R U . . .
C15 C 0.6447(11) 0.6259(7) -0.1051(10) 0.196(13) Uani 1 1 d G . . . .
H15 H 0.611156 0.635027 -0.124428 0.235 Uiso 1 1 calc R U . . .
C16 C 0.6821(13) 0.6011(7) -0.1254(7) 0.186(12) Uani 1 1 d G . . . .
H16 H 0.674142 0.593308 -0.158623 0.223 Uiso 1 1 calc R U . . .
C12 C 0.7312(12) 0.5877(6) -0.0971(8) 0.185(12) Uani 1 1 d G . . . .
H12 H 0.756792 0.570730 -0.111012 0.222 Uiso 1 1 calc R U . . .
C26 C 0.8363(12) 0.3839(7) 0.2236(4) 0.158(12) Uani 1 1 d D . . . .
H26 H 0.862088 0.396740 0.201825 0.189 Uiso 1 1 calc R U . . .
C49 C 0.7908(15) 0.3613(7) 0.2100(10) 0.186(12) Uani 1 1 d D . . . .
H49 H 0.775694 0.358826 0.176453 0.224 Uiso 1 1 calc R U . . .
C19 C 0.5449(19) 0.7145(10) 0.250000 0.136(10) Uani 1 2 d DS T P . .
F16 F 0.9637(14) 0.4673(8) 0.1663(10) 0.306(12) Uani 1 1 d D . . . .
F100 F 1.0651(12) 0.4582(8) 0.1555(16) 0.344(15) Uani 1 1 d D . . . .
S3A S 0.6072(14) 0.5576(13) 0.0430(16) 0.158(7) Uani 0.5 1 d . . P A 2
O24A O 0.666(2) 0.5773(16) 0.0673(18) 0.163(9) Uani 0.5 1 d . . P A 2
P3 P 0.2398(11) 0.6789(14) 0.250000 0.334(9) Uani 1 2 d DS T P . .
F1 F 0.2964(12) 0.6853(14) 0.2113(13) 0.361(12) Uani 1 1 d D . . . .
F8 F 0.1899(15) 0.6748(15) 0.2053(12) 0.369(12) Uani 1 1 d D . . . .
F40 F 0.2367(18) 0.7183(15) 0.250000 0.345(14) Uani 1 2 d DS T P . .
F15 F 0.2539(19) 0.6401(15) 0.250000 0.364(17) Uani 1 2 d DS T P . .
Cl3 Cl 0.8401(9) 0.5890(10) -0.250000 0.334(9) Uani 1 2 d S T P . .

loop_
_atom_site_aniso_label
_atom_site_aniso_U_11
_atom_site_aniso_U_22
_atom_site_aniso_U_33
_atom_site_aniso_U_23
_atom_site_aniso_U_13
_atom_site_aniso_U_12
Zr01 0.0636(12) 0.1146(16) 0.0725(13) -0.0119(10) 0.0034(8) -0.0321(10)
Zr02 0.1316(19) 0.0771(13) 0.0646(12) 0.0056(9) 0.0060(10) 0.0563(12)
Ag3 0.151(2) 0.1529(19) 0.0985(15) 0.0380(13) 0.0408(13) 0.0505(15)
Zr04 0.0851(19) 0.109(2) 0.083(2) 0.000 0.000 -0.0204(16)
Zr05 0.116(2) 0.101(2) 0.0674(17) 0.000 0.000 0.0401(18)
Ag2 0.162(2) 0.172(2) 0.1035(16) 0.0169(14) 0.0505(14) 0.0761(18)
Ag1 0.157(2) 0.1150(17) 0.1355(19) -0.0185(13) 0.0165(14) 0.0218(15)
S4 0.110(6) 0.096(5) 0.096(6) 0.000 0.000 -0.013(5)
P1 0.099(4) 0.080(3) 0.105(4) -0.010(3) 0.033(3) 0.006(3)
P9 0.111(4) 0.104(4) 0.076(3) 0.015(3) 0.001(3) -0.011(3)
Cl1 0.145(5) 0.122(4) 0.091(4) 0.007(3) 0.062(4) 0.043(4)
P00C 0.123(5) 0.098(4) 0.130(5) 0.000(4) 0.015(4) 0.015(4)
P00E 0.111(5) 0.242(10) 0.108(5) -0.005(6) -0.015(4) -0.024(5)
F2 0.131(13) 0.254(14) 0.28(2) -0.050(14) -0.024(12) -0.031(11)
F3 0.106(9) 0.288(19) 0.191(14) 0.064(14) -0.007(9) -0.024(9)
F4 0.148(13) 0.36(2) 0.189(15) 0.091(18) -0.006(11) 0.004(12)
F5 0.196(17) 0.27(2) 0.143(10) -0.012(12) 0.022(10) 0.011(13)
F02R 0.23(2) 0.38(3) 0.159(11) 0.001(15) 0.052(13) 0.026(16)
F03U 0.194(17) 0.257(15) 0.28(2) 0.035(16) -0.030(14) -0.069(14)
P00F 0.132(6) 0.296(13) 0.112(6) 0.007(6) 0.047(5) 0.019(7)
S2 0.208(15) 0.126(8) 0.153(11) 0.000 0.000 0.019(9)
S3 0.098(14) 0.248(17) 0.126(7) -0.006(9) 0.004(10) -0.017(13)
O20 0.075(6) 0.099(7) 0.066(7) -0.003(5) -0.008(4) -0.023(5)
O16 0.094(6) 0.096(7) 0.044(5) 0.004(5) 0.009(4) 0.040(5)
N01Q 0.15(2) 0.071(10) 0.107(12) 0.000 0.000 -0.023(11)
C01N 0.19(3) 0.079(12) 0.082(11) 0.000 0.000 -0.006(15)
C61 0.129(16) 0.101(9) 0.076(9) -0.016(7) -0.028(10) -0.015(9)
C62 0.104(13) 0.096(8) 0.065(8) -0.016(6) -0.020(8) -0.027(8)
C01C 0.056(12) 0.105(10) 0.072(9) 0.000 0.000 -0.031(9)
C63 0.093(17) 0.112(11) 0.082(8) 0.000 0.000 -0.016(11)
O19 0.070(6) 0.113(7) 0.080(7) 0.006(5) 0.006(5) -0.019(5)
C038 0.14(2) 0.131(14) 0.126(15) -0.016(12) 0.020(12) 0.009(13)
O17 0.104(7) 0.108(6) 0.058(6) 0.008(5) -0.004(5) 0.041(5)
O21 0.072(5) 0.139(10) 0.050(6) -0.012(6) -0.002(4) -0.021(5)
O22 0.103(12) 0.115(11) 0.073(12) 0.000 0.000 -0.007(8)
O18 0.132(7) 0.097(8) 0.070(7) 0.003(5) 0.010(5) 0.055(6)
C51 0.094(9) 0.085(8) 0.062(8) 0.010(6) 0.017(6) 0.007(6)
C52 0.104(10) 0.083(9) 0.083(9) -0.001(7) 0.003(7) 0.015(8)
C53 0.101(9) 0.072(8) 0.061(8) 0.015(5) 0.032(6) -0.006(6)
C01Z 0.106(9) 0.080(9) 0.077(9) 0.001(6) 0.019(6) -0.001(7)
C01O 0.104(10) 0.107(11) 0.075(9) -0.011(8) 0.023(7) 0.003(8)
C54 0.090(9) 0.082(9) 0.069(9) 0.005(6) 0.016(7) 0.003(6)
O00U 0.081(7) 0.083(8) 0.068(6) 0.000 0.000 -0.017(5)
N35 0.094(8) 0.096(8) 0.080(8) -0.009(6) 0.014(6) 0.000(6)
O00X 0.145(8) 0.100(7) 0.066(7) 0.007(6) -0.006(5) 0.032(6)
O00Y 0.054(6) 0.078(8) 0.130(10) 0.027(6) -0.005(6) -0.025(5)
O010 0.139(8) 0.071(8) 0.057(6) 0.000 0.000 0.061(7)
C50 0.089(8) 0.087(8) 0.060(7) 0.012(5) 0.003(6) 0.024(6)
C013 0.076(5) 0.113(11) 0.057(8) -0.006(6) -0.014(6) -0.023(6)
O014 0.184(15) 0.062(7) 0.080(7) 0.000 0.000 0.058(8)
O015 0.072(10) 0.102(10) 0.113(8) 0.000 0.000 -0.023(8)
N016 0.099(7) 0.106(11) 0.084(9) -0.024(6) 0.032(6) -0.023(7)
C56 0.087(8) 0.096(12) 0.100(10) -0.014(8) 0.015(7) -0.021(9)
C57 0.067(6) 0.073(10) 0.098(10) -0.011(7) 0.018(6) 0.014(6)
C59 0.068(5) 0.103(11) 0.070(9) -0.008(7) 0.017(6) 0.007(6)
C58 0.076(7) 0.117(15) 0.100(11) 0.025(10) 0.011(7) -0.004(9)
C01T 0.091(7) 0.071(11) 0.114(12) 0.006(8) 0.018(7) -0.016(8)
C01V 0.091(7) 0.113(13) 0.087(10) -0.011(8) 0.019(7) -0.022(8)
C65 0.13(2) 0.15(2) 0.075(14) -0.013(12) 0.009(12) 0.050(15)
C01J 0.131(12) 0.089(15) 0.062(7) 0.000 0.000 0.036(10)
C01L 0.116(11) 0.059(12) 0.098(12) 0.000 0.000 0.057(8)
C64 0.138(12) 0.066(12) 0.135(15) 0.006(10) 0.009(9) 0.041(9)
O23 0.102(12) 0.138(14) 0.133(19) 0.000 0.000 -0.015(11)
C01U 0.062(8) 0.081(8) 0.092(12) 0.000(8) 0.034(7) -0.021(5)
C01W 0.096(8) 0.100(11) 0.076(10) 0.001(8) 0.013(7) -0.005(8)
C020 0.125(12) 0.133(13) 0.120(14) 0.014(11) 0.010(11) -0.051(10)
N028 0.157(18) 0.11(2) 0.166(18) 0.000 0.000 0.019(14)
C02J 0.113(17) 0.14(2) 0.15(2) 0.022(17) 0.042(15) 0.045(16)
C02K 0.143(12) 0.080(13) 0.113(13) 0.001(10) 0.016(8) 0.033(9)
C02M 0.099(7) 0.083(10) 0.150(18) -0.031(11) 0.031(8) -0.030(8)
C02N 0.120(15) 0.096(15) 0.151(12) -0.021(10) 0.022(10) -0.034(11)
C02X 0.19(2) 0.19(3) 0.154(15) -0.011(19) 0.019(14) 0.04(2)
C76 0.20(2) 0.20(4) 0.158(13) 0.00(2) 0.031(17) 0.03(2)
C03G 0.18(2) 0.092(17) 0.142(16) -0.041(14) 0.012(13) -0.024(14)
C041 0.21(3) 0.17(3) 0.131(16) -0.045(18) 0.023(14) 0.04(2)
C04A 0.29(4) 0.56(12) 0.141(16) 0.01(3) 0.06(2) 0.24(6)
C02O 0.064(8) 0.088(14) 0.186(17) -0.034(13) 0.033(10) 0.015(9)
C03E 0.141(17) 0.14(2) 0.21(2) 0.006(19) 0.022(12) 0.057(19)
C03Y 0.116(13) 0.20(3) 0.157(17) -0.018(18) -0.022(11) 0.029(16)
C03K 0.108(12) 0.119(18) 0.165(14) -0.004(15) -0.006(10) 0.008(13)
C01S 0.053(8) 0.133(17) 0.151(13) -0.016(11) 0.015(7) 0.023(8)
C02F 0.075(9) 0.14(2) 0.186(16) -0.012(16) 0.045(10) 0.039(11)
C02T 0.088(11) 0.214(18) 0.093(13) -0.018(12) 0.036(11) -0.005(11)
C02Y 0.18(2) 0.105(14) 0.19(2) 0.011(15) 0.026(18) 0.040(14)
C030 0.111(13) 0.174(12) 0.122(11) -0.044(10) -0.021(9) -0.044(9)
C046 0.102(11) 0.185(15) 0.092(9) -0.034(9) -0.031(7) -0.043(10)
C60 0.096(9) 0.178(14) 0.103(9) -0.017(8) -0.025(7) -0.042(9)
C026 0.080(9) 0.177(13) 0.126(12) -0.012(9) -0.024(7) -0.043(8)
C02C 0.096(12) 0.166(11) 0.132(11) -0.026(10) -0.027(9) -0.050(9)
C039 0.109(9) 0.131(13) 0.18(2) 0.018(12) -0.002(12) 0.008(9)
C03J 0.157(10) 0.146(13) 0.091(10) 0.050(8) -0.016(8) 0.058(9)
C01X 0.176(14) 0.150(12) 0.062(8) 0.036(7) -0.016(7) 0.058(9)
C02P 0.164(11) 0.141(11) 0.080(9) 0.045(8) 0.003(8) 0.059(10)
C03B 0.169(12) 0.129(9) 0.092(10) 0.044(8) 0.002(10) 0.049(8)
C027 0.166(12) 0.127(10) 0.103(11) 0.048(8) 0.004(9) 0.067(9)
C03N 0.11(2) 0.101(12) 0.19(3) 0.000 0.000 0.010(10)
O24 0.123(13) 0.249(19) 0.119(15) 0.00(2) 0.010(10) -0.038(15)
C03S 0.077(11) 0.113(15) 0.16(2) 0.000 0.000 0.023(11)
C03T 0.070(11) 0.42(5) 0.117(15) 0.08(2) 0.016(10) 0.010(18)
C03V 0.157(11) 0.129(12) 0.17(3) 0.017(14) -0.044(14) 0.008(10)
F7 0.189(15) 0.38(3) 0.190(13) 0.094(16) 0.077(12) 0.146(17)
F6 0.188(13) 0.35(3) 0.33(3) 0.04(2) -0.039(17) -0.033(15)
F9 0.23(2) 0.51(4) 0.139(12) 0.086(17) 0.043(14) 0.07(2)
F38 0.30(2) 0.312(19) 0.158(15) 0.036(14) 0.048(19) 0.122(17)
C13 0.108(11) 0.21(2) 0.097(12) 0.032(14) 0.005(10) -0.042(10)
C11 0.089(13) 0.23(2) 0.109(14) 0.048(14) 0.021(10) -0.036(12)
C14 0.137(19) 0.23(3) 0.18(2) 0.015(18) -0.047(17) -0.023(17)
C15 0.17(2) 0.22(3) 0.20(2) 0.01(2) -0.076(19) -0.077(18)
C16 0.23(3) 0.19(3) 0.14(2) 0.029(18) -0.062(18) -0.079(19)
C12 0.23(3) 0.21(3) 0.115(15) 0.021(17) -0.033(16) -0.04(2)
C26 0.145(17) 0.166(19) 0.16(2) 0.087(18) 0.103(16) 0.049(12)
C49 0.16(2) 0.151(15) 0.25(3) 0.050(17) 0.066(16) 0.070(14)
C19 0.155(19) 0.11(2) 0.147(16) 0.000 0.000 0.025(15)
F16 0.27(2) 0.44(3) 0.211(18) -0.13(2) -0.04(2) 0.12(2)
F100 0.200(16) 0.34(3) 0.49(4) 0.03(2) -0.10(2) -0.014(15)
S3A 0.098(14) 0.248(17) 0.126(7) -0.006(9) 0.004(10) -0.017(13)
O24A 0.123(13) 0.249(19) 0.119(15) 0.00(2) 0.010(10) -0.038(15)
P3 0.124(8) 0.50(2) 0.38(2) 0.000 0.000 0.035(14)
F1 0.138(10) 0.54(3) 0.41(3) 0.06(2) 0.023(10) 0.095(18)
F8 0.156(14) 0.53(3) 0.42(2) -0.05(2) -0.031(12) 0.075(16)
F40 0.11(2) 0.50(2) 0.43(4) 0.000 0.000 0.038(15)
F15 0.120(18) 0.50(2) 0.47(5) 0.000 0.000 0.042(15)
Cl3 0.124(8) 0.50(2) 0.38(2) 0.000 0.000 0.035(14)

loop_
_atom_type_symbol
_atom_type_description
_atom_type_scat_dispersion_real
_atom_type_scat_dispersion_imag
_atom_type_scat_source
C C 0.0033 0.0016 'International Tables Vol C Tables 4.2.6.8 and 6.1.1.4'
H H 0.0000 0.0000 'International Tables Vol C Tables 4.2.6.8 and 6.1.1.4'
Ag Ag -0.8971 1.1015 'International Tables Vol C Tables 4.2.6.8 and 6.1.1.4'
Cl Cl 0.1484 0.1585 'International Tables Vol C Tables 4.2.6.8 and 6.1.1.4'
F F 0.0171 0.0103 'International Tables Vol C Tables 4.2.6.8 and 6.1.1.4'
N N 0.0061 0.0033 'International Tables Vol C Tables 4.2.6.8 and 6.1.1.4'
O O 0.0106 0.0060 'International Tables Vol C Tables 4.2.6.8 and 6.1.1.4'
P P 0.1023 0.0942 'International Tables Vol C Tables 4.2.6.8 and 6.1.1.4'
S S 0.1246 0.1234 'International Tables Vol C Tables 4.2.6.8 and 6.1.1.4'
Zr Zr -2.9673 0.5597 'International Tables Vol C Tables 4.2.6.8 and 6.1.1.4'

loop_
_geom_angle_atom_site_label_1
_geom_angle_atom_site_label_2
_geom_angle_atom_site_label_3
_geom_angle
_geom_angle_site_symmetry_1
_geom_angle_site_symmetry_3
_geom_angle_publ_flag
Zr01 Zr01 Zr04 60.09(4) 6_556 . ?
O19 Zr01 Zr01 75.7(4) . 6_556 ?
O19 Zr01 Zr04 115.8(4) . . ?
O19 Zr01 O21 87.1(5) . . ?
O19 Zr01 O00Y 153.7(5) . 6_556 ?
O19 Zr01 O015 87.1(7) . . ?
O19 Zr01 C030 125.8(6) . . ?
O19 Zr01 C046 100.2(6) . . ?
O19 Zr01 C60 73.1(6) . . ?
O19 Zr01 C026 78.1(6) . . ?
O19 Zr01 C02C 111.1(7) . . ?
O21 Zr01 Zr01 114.9(3) . 6_556 ?
O21 Zr01 Zr04 73.9(4) . . ?
O21 Zr01 C030 95.1(6) . . ?
O21 Zr01 C046 74.4(5) . . ?
O21 Zr01 C60 88.5(5) . . ?
O21 Zr01 C026 120.6(6) . . ?
O21 Zr01 C02C 126.6(6) . . ?
O00U Zr01 Zr01 35.3(4) . 6_556 ?
O00U Zr01 Zr04 36.9(5) . . ?
O00U Zr01 O19 80.3(6) . . ?
O00U Zr01 O21 80.4(5) . . ?
O00U Zr01 O00Y 74.3(6) . 6_556 ?
O00U Zr01 O015 73.8(6) . . ?
O00U Zr01 C030 153.5(7) . . ?
O00U Zr01 C046 154.7(5) . . ?
O00U Zr01 C60 151.6(7) . . ?
O00U Zr01 C026 148.7(6) . . ?
O00U Zr01 C02C 149.8(6) . . ?
O00Y Zr01 Zr01 87.0(4) 6_556 6_556 ?
O00Y Zr01 Zr04 38.1(3) 6_556 . ?
O00Y Zr01 O21 82.4(5) 6_556 . ?
O00Y Zr01 C030 79.2(6) 6_556 . ?
O00Y Zr01 C046 100.0(7) 6_556 . ?
O00Y Zr01 C60 130.2(6) 6_556 . ?
O00Y Zr01 C026 127.8(6) 6_556 . ?
O00Y Zr01 C02C 94.4(6) 6_556 . ?
O015 Zr01 Zr01 39.4(4) . 6_556 ?
O015 Zr01 Zr04 86.1(5) . . ?
O015 Zr01 O21 154.1(5) . . ?
O015 Zr01 O00Y 92.0(7) . 6_556 ?
O015 Zr01 C030 108.7(7) . . ?
O015 Zr01 C046 131.5(5) . . ?
O015 Zr01 C60 113.8(6) . . ?
O015 Zr01 C026 82.7(6) . . ?
O015 Zr01 C02C 78.8(6) . . ?
C030 Zr01 Zr01 145.0(5) . 6_556 ?
C030 Zr01 Zr04 116.7(4) . . ?
C030 Zr01 C046 31.75(18) . . ?
C030 Zr01 C60 52.9(2) . . ?
C046 Zr01 Zr01 169.3(4) . 6_556 ?
C046 Zr01 Zr04 129.9(4) . . ?
C60 Zr01 Zr01 139.7(5) . 6_556 ?
C60 Zr01 Zr04 159.3(5) . . ?
C60 Zr01 C046 31.23(17) . . ?
C026 Zr01 Zr01 116.2(4) . 6_556 ?
C026 Zr01 Zr04 161.7(5) . . ?
C026 Zr01 C030 54.5(2) . . ?
C026 Zr01 C046 53.0(2) . . ?
C026 Zr01 C60 32.1(2) . . ?
C02C Zr01 Zr01 118.1(4) . 6_556 ?
C02C Zr01 Zr04 129.7(5) . . ?
C02C Zr01 C030 33.3(2) . . ?
C02C Zr01 C046 53.6(2) . . ?
C02C Zr01 C60 53.9(2) . . ?
C02C Zr01 C026 33.56(19) . . ?
Zr02 Zr02 Zr05 60.02(4) 6_556 . ?
O17 Zr02 Zr02 116.3(3) . 6_556 ?
O17 Zr02 Zr05 76.2(3) . . ?
O17 Zr02 C03J 94.2(6) . . ?
O17 Zr02 C01X 71.2(5) . . ?
O17 Zr02 C02P 84.9(6) . . ?
O17 Zr02 C03B 117.9(6) . . ?
O17 Zr02 C027 123.4(5) . . ?
O18 Zr02 Zr02 76.9(3) . 6_556 ?
O18 Zr02 Zr05 117.9(3) . . ?
O18 Zr02 O17 86.9(5) . . ?
O18 Zr02 C03J 71.8(5) . . ?
O18 Zr02 C01X 92.5(7) . . ?
O18 Zr02 C02P 123.6(6) . . ?
O18 Zr02 C03B 119.3(6) . . ?
O18 Zr02 C027 87.0(6) . . ?
O00X Zr02 Zr02 87.5(4) . 6_556 ?
O00X Zr02 Zr05 38.0(4) . . ?
O00X Zr02 O17 83.5(6) . . ?
O00X Zr02 O18 155.7(5) . . ?
O00X Zr02 O014 89.9(8) . . ?
O00X Zr02 C03J 131.0(6) . . ?
O00X Zr02 C01X 105.3(7) . . ?
O00X Zr02 C02P 77.7(6) . . ?
O00X Zr02 C03B 84.9(6) . . ?
O00X Zr02 C027 116.8(7) . . ?
O010 Zr02 Zr02 36.5(3) . 6_556 ?
O010 Zr02 Zr05 33.9(6) . . ?
O010 Zr02 O17 81.6(5) . . ?
O010 Zr02 O18 85.1(7) . . ?
O010 Zr02 O00X 71.5(7) . . ?
O010 Zr02 O014 72.2(5) . . ?
O010 Zr02 C03J 156.8(8) . . ?
O010 Zr02 C01X 152.7(5) . . ?
O010 Zr02 C02P 147.5(7) . . ?
O010 Zr02 C03B 147.8(8) . . ?
O010 Zr02 C027 153.3(5) . . ?
O014 Zr02 Zr02 37.8(4) . 6_556 ?
O014 Zr02 Zr05 82.9(5) . . ?
O014 Zr02 O17 153.7(5) . . ?
O014 Zr02 O18 88.9(8) . . ?
O014 Zr02 C03J 109.1(7) . . ?
O014 Zr02 C01X 135.0(5) . . ?
O014 Zr02 C02P 118.6(7) . . ?
O014 Zr02 C03B 86.6(6) . . ?
O014 Zr02 C027 82.2(5) . . ?
C03J Zr02 Zr02 134.6(5) . 6_556 ?
C03J Zr02 Zr05 165.4(5) . . ?
C01X Zr02 Zr02 166.2(5) . 6_556 ?
C01X Zr02 Zr05 133.6(5) . . ?
C01X Zr02 C03J 31.76(17) . . ?
C01X Zr02 C027 53.0(2) . . ?
C02P Zr02 Zr02 152.8(6) . 6_556 ?
C02P Zr02 Zr05 113.9(4) . . ?
C02P Zr02 C03J 53.4(2) . . ?
C02P Zr02 C01X 32.64(17) . . ?
C02P Zr02 C03B 33.10(19) . . ?
C02P Zr02 C027 53.8(2) . . ?
C03B Zr02 Zr02 123.9(4) . 6_556 ?
C03B Zr02 Zr05 121.5(5) . . ?
C03B Zr02 C03J 53.2(2) . . ?
C03B Zr02 C01X 54.0(2) . . ?
C03B Zr02 C027 32.37(17) . . ?
C027 Zr02 Zr02 116.8(4) . 6_556 ?
C027 Zr02 Zr05 150.6(6) . . ?
C027 Zr02 C03J 31.63(16) . . ?
P9 Ag3 Ag2 101.38(19) . . ?
P9 Ag3 Cl1 152.5(3) . . ?
P9 Ag3 O24A 90.8(11) . . ?
Cl1 Ag3 Ag2 51.11(16) . . ?
Cl1 Ag3 O24A 114.1(11) . . ?
O24A Ag3 Ag2 150.3(14) . . ?
Zr01 Zr04 Zr01 59.82(9) 6_556 . ?
O20 Zr04 Zr01 116.1(4) 6_556 . ?
O20 Zr04 Zr01 116.1(4) . 6_556 ?
O20 Zr04 Zr01 74.9(4) . . ?
O20 Zr04 Zr01 74.9(4) 6_556 6_556 ?
O20 Zr04 O20 89.1(7) . 6_556 ?
O20 Zr04 C03N 120.2(6) 6_556 . ?
O20 Zr04 C03N 120.1(6) . . ?
O20 Zr04 C26 97.4(6) 6_556 . ?
O20 Zr04 C26 75.7(6) 6_556 6_556 ?
O20 Zr04 C26 97.4(6) . 6_556 ?
O20 Zr04 C26 75.7(6) . . ?
O20 Zr04 C49 89.6(7) 6_556 6_556 ?
O20 Zr04 C49 89.6(7) . . ?
O20 Zr04 C49 126.2(8) . 6_556 ?
O20 Zr04 C49 126.2(8) 6_556 . ?
O00U Zr04 Zr01 35.7(2) . 6_556 ?
O00U Zr04 Zr01 35.7(2) . . ?
O00U Zr04 O20 81.4(5) . 6_556 ?
O00U Zr04 O20 81.4(5) . . ?
O00U Zr04 O00Y 74.0(5) . . ?
O00U Zr04 O00Y 74.0(5) . 6_556 ?
O00U Zr04 C03N 147.2(8) . . ?
O00U Zr04 C26 157.2(6) . . ?
O00U Zr04 C26 157.2(6) . 6_556 ?
O00U Zr04 C49 151.0(7) . 6_556 ?
O00U Zr04 C49 151.0(7) . . ?
O00Y Zr04 Zr01 87.5(4) . . ?
O00Y Zr04 Zr01 39.0(4) 6_556 . ?
O00Y Zr04 Zr01 87.5(4) 6_556 6_556 ?
O00Y Zr04 Zr01 39.0(4) . 6_556 ?
O00Y Zr04 O20 82.9(5) 6_556 . ?
O00Y Zr04 O20 82.9(5) . 6_556 ?
O00Y Zr04 O20 155.0(6) . . ?
O00Y Zr04 O20 155.0(6) 6_556 6_556 ?
O00Y Zr04 O00Y 94.6(7) . 6_556 ?
O00Y Zr04 C03N 84.0(6) . . ?
O00Y Zr04 C03N 84.0(6) 6_556 . ?
O00Y Zr04 C26 103.4(5) . 6_556 ?
O00Y Zr04 C26 128.6(6) . . ?
O00Y Zr04 C26 128.6(6) 6_556 6_556 ?
O00Y Zr04 C26 103.4(5) 6_556 . ?
O00Y Zr04 C49 77.6(8) . 6_556 ?
O00Y Zr04 C49 114.1(7) . . ?
O00Y Zr04 C49 114.1(7) 6_556 6_556 ?
O00Y Zr04 C49 77.6(8) 6_556 . ?
C03N Zr04 Zr01 121.3(6) . . ?
C03N Zr04 Zr01 121.3(6) . 6_556 ?
C26 Zr04 Zr01 165.3(3) 6_556 . ?
C26 Zr04 Zr01 134.4(3) . . ?
C26 Zr04 Zr01 165.3(3) . 6_556 ?
C26 Zr04 Zr01 134.4(3) 6_556 6_556 ?
C26 Zr04 C03N 51.5(6) 6_556 . ?
C26 Zr04 C03N 51.5(6) . . ?
C26 Zr04 C26 31.1(5) 6_556 . ?
C49 Zr04 Zr01 115.4(7) . . ?
C49 Zr04 Zr01 115.4(7) 6_556 6_556 ?
C49 Zr04 Zr01 148.5(7) 6_556 . ?
C49 Zr04 Zr01 148.5(7) . 6_556 ?
C49 Zr04 C03N 30.5(5) . . ?
C49 Zr04 C03N 30.5(5) 6_556 . ?
C49 Zr04 C26 31.2(5) . . ?
C49 Zr04 C26 51.1(7) 6_556 . ?
C49 Zr04 C26 31.2(5) 6_556 6_556 ?
C49 Zr04 C26 51.1(7) . 6_556 ?
C49 Zr04 C49 50.3(12) . 6_556 ?
Zr02 Zr05 Zr02 59.95(8) 6_556 . ?
O16 Zr05 Zr02 118.3(4) . 6_556 ?
O16 Zr05 Zr02 77.3(3) 6_556 6_556 ?
O16 Zr05 Zr02 77.3(3) . . ?
O16 Zr05 Zr02 118.3(4) 6_556 . ?
O16 Zr05 O16 88.0(7) . 6_556 ?
O16 Zr05 C039 108.5(6) . 6_556 ?
O16 Zr05 C039 75.9(8) . . ?
O16 Zr05 C039 75.9(8) 6_556 6_556 ?
O16 Zr05 C039 108.5(6) 6_556 . ?
O16 Zr05 C03S 77.3(7) . . ?
O16 Zr05 C03S 77.3(7) 6_556 . ?
O16 Zr05 C03V 128.0(6) 6_556 . ?
O16 Zr05 C03V 128.0(6) . 6_556 ?
O16 Zr05 C03V 102.3(6) . . ?
O16 Zr05 C03V 102.3(6) 6_556 6_556 ?
O00X Zr05 Zr02 87.1(5) . 6_556 ?
O00X Zr05 Zr02 37.6(5) 6_556 6_556 ?
O00X Zr05 Zr02 37.6(5) . . ?
O00X Zr05 Zr02 87.1(5) 6_556 . ?
O00X Zr05 O16 83.1(5) . . ?
O00X Zr05 O16 155.7(7) 6_556 . ?
O00X Zr05 O16 83.1(5) 6_556 6_556 ?
O00X Zr05 O16 155.7(7) . 6_556 ?
O00X Zr05 O00X 95.9(8) 6_556 . ?
O00X Zr05 C039 91.2(8) . . ?
O00X Zr05 C039 91.2(8) 6_556 6_556 ?
O00X Zr05 C039 128.4(9) . 6_556 ?
O00X Zr05 C039 128.4(9) 6_556 . ?
O00X Zr05 C03S 122.2(6) . . ?
O00X Zr05 C03S 122.2(6) 6_556 . ?
O00X Zr05 C03V 76.1(7) 6_556 6_556 ?
O00X Zr05 C03V 101.1(7) 6_556 . ?
O00X Zr05 C03V 101.1(7) . 6_556 ?
O00X Zr05 C03V 76.1(7) . . ?
O010 Zr05 Zr02 35.7(3) . 6_556 ?
O010 Zr05 Zr02 35.7(3) . . ?
O010 Zr05 O16 83.8(5) . 6_556 ?
O010 Zr05 O16 83.8(5) . . ?
O010 Zr05 O00X 72.8(6) . . ?
O010 Zr05 O00X 72.8(6) . 6_556 ?
O010 Zr05 C039 155.5(7) . . ?
O010 Zr05 C039 155.5(7) . 6_556 ?
O010 Zr05 C03S 153.6(10) . . ?
O010 Zr05 C03V 147.3(7) . . ?
O010 Zr05 C03V 147.3(7) . 6_556 ?
C039 Zr05 Zr02 165.4(6) 6_556 . ?
C039 Zr05 Zr02 124.3(6) . . ?
C039 Zr05 Zr02 124.3(6) 6_556 6_556 ?
C039 Zr05 Zr02 165.4(6) . 6_556 ?
C039 Zr05 C039 47.8(13) 6_556 . ?
C03S Zr05 Zr02 149.46(16) . . ?
C03S Zr05 Zr02 149.46(16) . 6_556 ?
C03S Zr05 C039 31.4(3) . . ?
C03S Zr05 C039 31.4(3) . 6_556 ?
C03V Zr05 Zr02 133.8(6) . 6_556 ?
C03V Zr05 Zr02 133.8(6) 6_556 . ?
C03V Zr05 Zr02 113.7(5) . . ?
C03V Zr05 Zr02 113.7(5) 6_556 6_556 ?
C03V Zr05 C039 32.3(4) . . ?
C03V Zr05 C039 52.4(6) 6_556 . ?
C03V Zr05 C039 52.4(6) . 6_556 ?
C03V Zr05 C039 32.3(4) 6_556 6_556 ?
C03V Zr05 C03S 56.5(9) . . ?
C03V Zr05 C03S 56.5(9) 6_556 . ?
C03V Zr05 C03V 33.8(5) 6_556 . ?
P1 Ag2 Ag3 100.1(2) . . ?
P1 Ag2 Cl1 150.9(3) . . ?
Cl1 Ag2 Ag3 50.85(19) . . ?
P00C Ag1 Ag1 99.4(2) . 6_556 ?
P00C Ag1 O22 128.9(6) . . ?
P00C Ag1 O23 128.1(7) . . ?
O22 Ag1 Ag1 50.3(4) . 6_556 ?
O22 Ag1 O23 70.5(7) . . ?
O23 Ag1 Ag1 52.8(3) . 6_556 ?
O22 S4 C65 107.5(11) . 6_556 ?
O22 S4 C65 107.5(11) . . ?
C65 S4 C65 92.8(17) 6_556 . ?
C01U P1 Ag2 116.5(7) . . ?
C01U P1 C02M 104.2(12) . . ?
C02M P1 Ag2 111.6(8) . . ?
C01S P1 Ag2 115.7(7) . . ?
C01S P1 C01U 103.2(9) . . ?
C01S P1 C02M 104.2(10) . . ?
C01W P9 Ag3 114.7(7) . . ?
C01W P9 C13 101.9(10) . . ?
C020 P9 Ag3 113.5(9) . . ?
C020 P9 C01W 100.6(11) . . ?
C020 P9 C13 106.2(13) . . ?
C13 P9 Ag3 117.9(8) . . ?
Ag3 Cl1 Ag2 78.05(18) . . ?
C038 P00C Ag1 118.4(9) . . ?
C038 P00C C02N 100.5(12) . . ?
C038 P00C C02Y 100.6(18) . . ?
C02N P00C Ag1 117.6(9) . . ?
C02N P00C C02Y 98.5(12) . . ?
C02Y P00C Ag1 117.7(10) . . ?
F2 P00E F4 89.6(8) . . ?
F2 P00E F02R 88.2(10) . . ?
F3 P00E F2 91.4(10) . . ?
F3 P00E F4 176.7(10) . . ?
F3 P00E F02R 89.3(9) . . ?
F3 P00E F03U 90.9(8) . . ?
F4 P00E F02R 87.5(9) . . ?
F5 P00E F2 90.6(9) . . ?
F5 P00E F3 93.7(9) . . ?
F5 P00E F4 89.5(9) . . ?
F5 P00E F02R 176.8(11) . . ?
F5 P00E F03U 93.0(10) . . ?
F03U P00E F2 175.6(12) . . ?
F03U P00E F4 88.0(10) . . ?
F03U P00E F02R 88.1(9) . . ?
F7 P00F F6 88.1(15) . . ?
F7 P00F F9 174.1(17) . . ?
F7 P00F F16 89.5(14) . . ?
F9 P00F F6 89.3(15) . . ?
F38 P00F F7 91.1(12) . . ?
F38 P00F F6 92.0(16) . . ?
F38 P00F F9 83.7(14) . . ?
F38 P00F F16 173.9(18) . . ?
F38 P00F F100 97.8(16) . . ?
F16 P00F F6 82.0(15) . . ?
F16 P00F F9 95.4(14) . . ?
F100 P00F F7 95.0(17) . . ?
F100 P00F F6 169.6(19) . . ?
F100 P00F F9 88.4(16) . . ?
F100 P00F F16 88.2(17) . . ?
O23 S2 C02J 103.0(13) . . ?
O23 S2 C02J 103.0(13) . 6_556 ?
C02J S2 C02J 107(3) 6_556 . ?
O24 S3 C02T 87(3) . . ?
O24 S3 C03T 114(4) . . ?
C03T S3 C02T 88(2) . . ?
C013 O20 Zr04 134.8(13) . . ?
C50 O16 Zr05 128.1(11) . . ?
C01N N01Q C038 122.3(15) . . ?
C01N N01Q C038 122.3(15) . 6_556 ?
C038 N01Q C038 115(3) 6_556 . ?
N01Q C01N C61 124.0(14) . 6_556 ?
N01Q C01N C61 124.0(14) . . ?
C61 C01N C61 112(3) 6_556 . ?
C01N C61 H61 116.6 . . ?
C62 C61 C01N 127(2) . . ?
C62 C61 H61 116.6 . . ?
C61 C62 H62 120.2 . . ?
C61 C62 C01C 119.5(18) . . ?
C01C C62 H62 120.2 . . ?
C62 C01C C62 114(2) . 6_556 ?
C63 C01C C62 123.2(12) . 6_556 ?
C63 C01C C62 123.2(12) . . ?
O19 C63 C01C 120.1(13) 6_556 . ?
O19 C63 C01C 120.1(13) . . ?
O19 C63 O19 120(3) 6_556 . ?
C63 O19 Zr01 134.4(14) . . ?
P00C C038 H03A 109.3 . . ?
P00C C038 H03B 109.3 . . ?
N01Q C038 P00C 112(2) . . ?
N01Q C038 H03A 109.3 . . ?
N01Q C038 H03B 109.3 . . ?
H03A C038 H03B 108.0 . . ?
C50 O17 Zr02 131.4(13) . . ?
C013 O21 Zr01 132.8(13) . . ?
Ag1 O22 Ag1 79.5(7) . 6_556 ?
S4 O22 Ag1 126.4(8) . . ?
S4 O22 Ag1 126.4(8) . 6_556 ?
C01J O18 Zr02 131.3(15) . . ?
C52 C51 C54 120.0 . . ?
C52 C51 C50 117.8(11) . . ?
C54 C51 C50 122.2(11) . . ?
C51 C52 H52 120.0 . . ?
C51 C52 C53 120.0 . . ?
C53 C52 H52 120.0 . . ?
C52 C53 H53 120.0 . . ?
C01Z C53 C52 120.0 . . ?
C01Z C53 H53 120.0 . . ?
C53 C01Z C01O 120.0 . . ?
C53 C01Z N35 123.1(11) . . ?
C01O C01Z N35 116.3(11) . . ?
C01Z C01O H01O 120.0 . . ?
C01Z C01O C54 120.0 . . ?
C54 C01O H01O 120.0 . . ?
C51 C54 H54 120.0 . . ?
C01O C54 C51 120.0 . . ?
C01O C54 H54 120.0 . . ?
Zr01 O00U Zr01 109.4(8) 6_556 . ?
Zr01 O00U Zr04 107.5(6) 6_556 . ?
Zr01 O00U Zr04 107.5(6) . . ?
Zr01 O00U H00U 110.8 6_556 . ?
Zr01 O00U H00U 110.8 . . ?
Zr04 O00U H00U 110.8 . . ?
C01Z N35 C01U 125.4(16) . . ?
C01Z N35 C01W 117.6(16) . . ?
C01U N35 C01W 114.2(16) . . ?
Zr02 O00X Zr05 104.4(8) . . ?
Zr02 O00X H00X 127.8 . . ?
Zr05 O00X H00X 127.8 . . ?
Zr01 O00Y H00Y 128.6 6_556 . ?
Zr04 O00Y Zr01 102.9(5) . 6_556 ?
Zr04 O00Y H00Y 128.6 . . ?
Zr02 O010 Zr02 106.9(6) . 6_556 ?
Zr02 O010 H010 109.7 6_556 . ?
Zr02 O010 H010 109.7 . . ?
Zr05 O010 Zr02 110.4(8) . . ?
Zr05 O010 Zr02 110.4(8) . 6_556 ?
Zr05 O010 H010 109.7 . . ?
O16 C50 C51 114.2(14) . . ?
O17 C50 O16 127.0(18) . . ?
O17 C50 C51 118.2(16) . . ?
O20 C013 O21 122.9(19) . . ?
O20 C013 C59 123.4(17) . . ?
O21 C013 C59 113.1(16) . . ?
Zr02 O014 Zr02 104.5(7) . 6_556 ?
Zr02 O014 H014 127.8 . . ?
Zr02 O014 H014 127.8 6_556 . ?
Zr01 O015 Zr01 101.3(8) 6_556 . ?
Zr01 O015 H015 129.4 6_556 . ?
Zr01 O015 H015 129.4 . . ?
C01V N016 C020 124.1(19) . . ?
C01V N016 C02M 116.6(19) . . ?
C020 N016 C02M 119(2) . . ?
C57 C56 H56 120.0 . . ?
C57 C56 C01V 120.0 . . ?
C01V C56 H56 120.0 . . ?
C56 C57 H57 120.0 . . ?
C56 C57 C59 120.0 . . ?
C59 C57 H57 120.0 . . ?
C57 C59 C013 117.4(11) . . ?
C57 C59 C58 120.0 . . ?
C58 C59 C013 122.2(10) . . ?
C59 C58 H58 120.0 . . ?
C59 C58 C01T 120.0 . . ?
C01T C58 H58 120.0 . . ?
C58 C01T H01T 120.0 . . ?
C01V C01T C58 120.0 . . ?
C01V C01T H01T 120.0 . . ?
N016 C01V C56 121.5(12) . . ?
N016 C01V C01T 118.3(12) . . ?
C01T C01V C56 120.0 . . ?
S4 C65 H65A 109.5 . . ?
S4 C65 H65B 109.5 . . ?
S4 C65 H65C 109.5 . . ?
H65A C65 H65B 109.5 . . ?
H65A C65 H65C 109.5 . . ?
H65B C65 H65C 109.5 . . ?
O18 C01J O18 123(3) . 6_556 ?
O18 C01J C01L 118.4(13) 6_556 . ?
O18 C01J C01L 118.4(13) . . ?
C01J C01L C02K 124.3(14) . 6_556 ?
C01J C01L C02K 124.3(14) . . ?
C02K C01L C02K 111(3) . 6_556 ?
C02K C64 H64 117.2 . . ?
C02K C64 C19 126(3) . . ?
C19 C64 H64 117.2 . . ?
Ag1 O23 Ag1 74.4(7) . 6_556 ?
S2 O23 Ag1 128.7(12) . . ?
S2 O23 Ag1 128.7(12) . 6_556 ?
P1 C01U H01A 108.0 . . ?
P1 C01U H01B 108.0 . . ?
N35 C01U P1 117.2(12) . . ?
N35 C01U H01A 108.0 . . ?
N35 C01U H01B 108.0 . . ?
H01A C01U H01B 107.3 . . ?
P9 C01W H01C 107.8 . . ?
P9 C01W H01D 107.8 . . ?
N35 C01W P9 117.8(14) . . ?
N35 C01W H01C 107.8 . . ?
N35 C01W H01D 107.8 . . ?
H01C C01W H01D 107.2 . . ?
P9 C020 H02A 108.3 . . ?
P9 C020 H02B 108.3 . . ?
N016 C020 P9 116(2) . . ?
N016 C020 H02A 108.3 . . ?
N016 C020 H02B 108.3 . . ?
H02A C020 H02B 107.4 . . ?
C02Y N028 C02Y 111(4) 6_556 . ?
C19 N028 C02Y 124.4(19) . . ?
C19 N028 C02Y 124.4(19) . 6_556 ?
S2 C02J H02C 109.5 . . ?
S2 C02J H02D 109.5 . . ?
S2 C02J H02E 109.5 . . ?
H02C C02J H02D 109.5 . . ?
H02C C02J H02E 109.5 . . ?
H02D C02J H02E 109.5 . . ?
C01L C02K H02K 119.0 . . ?
C64 C02K C01L 122(2) . . ?
C64 C02K H02K 119.0 . . ?
P1 C02M H02F 108.7 . . ?
P1 C02M H02G 108.7 . . ?
N016 C02M P1 114.3(15) . . ?
N016 C02M H02F 108.7 . . ?
N016 C02M H02G 108.7 . . ?
H02F C02M H02G 107.6 . . ?
C02X C02N P00C 118.8(14) . . ?
C02X C02N C04A 120.0 . . ?
C04A C02N P00C 121.1(14) . . ?
C02N C02X H02X 120.0 . . ?
C76 C02X C02N 120.0 . . ?
C76 C02X H02X 120.0 . . ?
C02X C76 H76 120.0 . . ?
C03G C76 C02X 120.0 . . ?
C03G C76 H76 120.0 . . ?
C76 C03G H03G 120.0 . . ?
C041 C03G C76 120.0 . . ?
C041 C03G H03G 120.0 . . ?
C03G C041 H041 120.0 . . ?
C03G C041 C04A 120.0 . . ?
C04A C041 H041 120.0 . . ?
C02N C04A H04A 120.0 . . ?
C041 C04A C02N 120.0 . . ?
C041 C04A H04A 120.0 . . ?
C03E C02O H02O 120.0 . . ?
C03E C02O C02F 120.0 . . ?
C02F C02O H02O 120.0 . . ?
C02O C03E H03E 120.0 . . ?
C02O C03E C03Y 120.0 . . ?
C03Y C03E H03E 120.0 . . ?
C03E C03Y H03Y 120.0 . . ?
C03K C03Y C03E 120.0 . . ?
C03K C03Y H03Y 120.0 . . ?
C03Y C03K H03K 120.0 . . ?
C03Y C03K C01S 120.0 . . ?
C01S C03K H03K 120.0 . . ?
C03K C01S P1 117.8(10) . . ?
C02F C01S P1 122.1(10) . . ?
C02F C01S C03K 120.0 . . ?
C02O C02F H02H 120.0 . . ?
C01S C02F C02O 120.0 . . ?
C01S C02F H02H 120.0 . . ?
S3 C02T H02I 109.5 . . ?
S3 C02T H02J 109.5 . . ?
S3 C02T H02L 109.5 . . ?
H02M C02T H02N 109.5 . . ?
H02M C02T H02P 109.5 . . ?
H02N C02T H02P 109.5 . . ?
H02I C02T H02J 109.5 . . ?
H02I C02T H02L 109.5 . . ?
H02J C02T H02L 109.5 . . ?
S3A C02T H02M 109.5 . . ?
S3A C02T H02N 109.5 . . ?
S3A C02T H02P 109.5 . . ?
P00C C02Y H02Q 109.6 . . ?
P00C C02Y H02R 109.6 . . ?
N028 C02Y P00C 110(2) . . ?
N028 C02Y H02Q 109.6 . . ?
N028 C02Y H02R 109.6 . . ?
H02Q C02Y H02R 108.1 . . ?
Zr01 C030 H030 117.6 . . ?
C046 C030 Zr01 78.8(7) . . ?
C046 C030 H030 126.0 . . ?
C046 C030 C02C 108.0 . . ?
C02C C030 Zr01 69.4(6) . . ?
C02C C030 H030 126.0 . . ?
Zr01 C046 H046 122.7 . . ?
C030 C046 Zr01 69.4(7) . . ?
C030 C046 H046 126.0 . . ?
C030 C046 C60 108.0 . . ?
C60 C046 Zr01 73.5(7) . . ?
C60 C046 H046 126.0 . . ?
Zr01 C60 H60 121.8 . . ?
C046 C60 Zr01 75.2(6) . . ?
C046 C60 H60 126.0 . . ?
C026 C60 Zr01 68.6(6) . . ?
C026 C60 C046 108.0 . . ?
C026 C60 H60 126.0 . . ?
Zr01 C026 H026 116.1 . . ?
C60 C026 Zr01 79.3(6) . . ?
C60 C026 H026 126.0 . . ?
C02C C026 Zr01 70.7(7) . . ?
C02C C026 C60 108.0 . . ?
C02C C026 H026 126.0 . . ?
Zr01 C02C H02S 113.4 . . ?
C030 C02C Zr01 77.3(6) . . ?
C030 C02C C026 108.0 . . ?
C030 C02C H02S 126.0 . . ?
C026 C02C Zr01 75.7(7) . . ?
C026 C02C H02S 126.0 . . ?
Zr05 C039 H039 122.6 . . ?
C03S C039 Zr05 71.0(18) . . ?
C03S C039 H039 122.6 . . ?
C03S C039 C03V 114(3) . . ?
C03V C039 Zr05 67.8(13) . . ?
C03V C039 H039 122.6 . . ?
Zr02 C03J H03J 121.2 . . ?
C01X C03J Zr02 71.8(6) . . ?
C01X C03J H03J 126.0 . . ?
C01X C03J C027 108.0 . . ?
C027 C03J Zr02 72.7(6) . . ?
C027 C03J H03J 126.0 . . ?
Zr02 C01X H01X 118.7 . . ?
C03J C01X Zr02 76.5(6) . . ?
C03J C01X H01X 126.0 . . ?
C03J C01X C02P 108.0 . . ?
C02P C01X Zr02 70.7(7) . . ?
C02P C01X H01X 126.0 . . ?
Zr02 C02P H02T 115.5 . . ?
C01X C02P Zr02 76.7(7) . . ?
C01X C02P H02T 126.0 . . ?
C03B C02P Zr02 74.0(6) . . ?
C03B C02P C01X 108.0 . . ?
C03B C02P H02T 126.0 . . ?
Zr02 C03B H03C 116.1 . . ?
C02P C03B Zr02 72.9(6) . . ?
C02P C03B H03C 126.0 . . ?
C02P C03B C027 108.0 . . ?
C027 C03B Zr02 77.1(6) . . ?
C027 C03B H03C 126.0 . . ?
Zr02 C027 H027 119.7 . . ?
C03J C027 Zr02 75.6(6) . . ?
C03J C027 C03B 108.0 . . ?
C03J C027 H027 126.0 . . ?
C03B C027 Zr02 70.5(6) . . ?
C03B C027 H027 126.0 . . ?
Zr04 C03N H03N 128.3 . . ?
C49 C03N Zr04 66.6(19) . . ?
C49 C03N Zr04 66.6(19) 6_556 . ?
C49 C03N H03N 129.8 . . ?
C49 C03N H03N 129.8 6_556 . ?
C49 C03N C49 100(3) . 6_556 ?
Zr05 C03S H03S 128.0 . . ?
C039 C03S Zr05 77.6(18) 6_556 . ?
C039 C03S Zr05 77.6(18) . . ?
C039 C03S C039 99(4) 6_556 . ?
C039 C03S H03S 128.0 . . ?
C039 C03S H03S 128.0 6_556 . ?
S3 C03T H03D 109.5 . . ?
S3 C03T H03F 109.5 . . ?
S3 C03T H03H 109.5 . . ?
H03I C03T H03L 109.5 . . ?
H03I C03T H03M 109.5 . . ?
H03L C03T H03M 109.5 . . ?
H03D C03T H03F 109.5 . . ?
H03D C03T H03H 109.5 . . ?
H03F C03T H03H 109.5 . . ?
S3A C03T H03I 109.5 . . ?
S3A C03T H03L 109.5 . . ?
S3A C03T H03M 109.5 . . ?
Zr05 C03V H03V 126.6 . . ?
C039 C03V Zr05 79.9(14) . . ?
C039 C03V C03V 104.0(13) . 6_556 ?
C039 C03V H03V 126.6 . . ?
C03V C03V Zr05 73.1(3) 6_556 . ?
C03V C03V H03V 126.6 6_556 . ?
C11 C13 P9 109.2(14) . . ?
C11 C13 C12 120.0 . . ?
C12 C13 P9 130.7(14) . . ?
C13 C11 H11 120.0 . . ?
C14 C11 C13 120.0 . . ?
C14 C11 H11 120.0 . . ?
C11 C14 H14 120.0 . . ?
C11 C14 C15 120.0 . . ?
C15 C14 H14 120.0 . . ?
C14 C15 H15 120.0 . . ?
C14 C15 C16 120.0 . . ?
C16 C15 H15 120.0 . . ?
C15 C16 H16 120.0 . . ?
C12 C16 C15 120.0 . . ?
C12 C16 H16 120.0 . . ?
C13 C12 H12 120.0 . . ?
C16 C12 C13 120.0 . . ?
C16 C12 H12 120.0 . . ?
Zr04 C26 H26 120.4 . . ?
C26 C26 Zr04 74.5(3) 6_556 . ?
C26 C26 H26 127.4 6_556 . ?
C49 C26 Zr04 69.6(17) . . ?
C49 C26 C26 105.1(11) . 6_556 ?
C49 C26 H26 127.4 . . ?
Zr04 C49 H49 106.5 . . ?
C03N C49 Zr04 83(2) . . ?
C03N C49 H49 123.3 . . ?
C26 C49 Zr04 79.1(18) . . ?
C26 C49 C03N 113(2) . . ?
C26 C49 H49 123.3 . . ?
C64 C19 C64 113(4) . 6_556 ?
N028 C19 C64 123.0(18) . 6_556 ?
N028 C19 C64 123.0(18) . . ?
C03T S3A C02T 106(3) . . ?
C03T S3A O24A 129(5) . . ?
O24A S3A C02T 118(3) . . ?
S3A O24A Ag3 157(4) . . ?
F1 P3 F1 80(3) 6_556 . ?
F1 P3 F40 82(3) . . ?
F1 P3 F40 82(3) 6_556 . ?
F1 P3 F15 91(3) 6_556 . ?
F1 P3 F15 91(3) . . ?
F8 P3 F1 172(3) . 6_556 ?
F8 P3 F1 92(2) . . ?
F8 P3 F1 172(3) 6_556 . ?
F8 P3 F1 92(2) 6_556 6_556 ?
F8 P3 F8 96(3) . 6_556 ?
F8 P3 F40 94(3) . . ?
F8 P3 F40 94(3) 6_556 . ?
F8 P3 F15 91(3) 6_556 . ?
F8 P3 F15 91(3) . . ?
F40 P3 F15 172(3) . . ?

loop_
_geom_bond_atom_site_label_1
_geom_bond_atom_site_label_2
_geom_bond_distance
_geom_bond_site_symmetry_2
_geom_bond_publ_flag
Zr01 Zr01 3.340(4) 6_556 ?
Zr01 Zr04 3.349(4) . ?
Zr01 O19 2.133(14) . ?
Zr01 O21 2.201(13) . ?
Zr01 O00U 2.047(10) . ?
Zr01 O00Y 2.162(14) 6_556 ?
Zr01 O015 2.159(12) . ?
Zr01 C030 2.526(18) . ?
Zr01 C046 2.648(16) . ?
Zr01 C60 2.626(17) . ?
Zr01 C026 2.489(16) . ?
Zr01 C02C 2.425(17) . ?
Zr02 Zr02 3.326(4) 6_556 ?
Zr02 Zr05 3.329(3) . ?
Zr02 O17 2.194(14) . ?
Zr02 O18 2.179(17) . ?
Zr02 O00X 2.10(2) . ?
Zr02 O010 2.070(9) . ?
Zr02 O014 2.104(11) . ?
Zr02 C03J 2.623(16) . ?
Zr02 C01X 2.562(15) . ?
Zr02 C02P 2.485(16) . ?
Zr02 C03B 2.500(16) . ?
Zr02 C027 2.586(15) . ?
Ag3 Ag2 3.052(4) . ?
Ag3 P9 2.355(6) . ?
Ag3 Cl1 2.419(8) . ?
Ag3 O24A 2.60(5) . ?
Zr04 O20 2.161(13) 6_556 ?
Zr04 O20 2.161(13) . ?
Zr04 O00U 2.106(19) . ?
Zr04 O00Y 2.120(13) 6_556 ?
Zr04 O00Y 2.120(13) . ?
Zr04 C03N 2.69(4) . ?
Zr04 C26 2.61(3) 6_556 ?
Zr04 C26 2.61(3) . ?
Zr04 C49 2.49(3) 6_556 ?
Zr04 C49 2.49(3) . ?
Zr05 O16 2.196(13) . ?
Zr05 O16 2.196(13) 6_556 ?
Zr05 O00X 2.116(14) 6_556 ?
Zr05 O00X 2.116(14) . ?
Zr05 O010 1.98(2) . ?
Zr05 C039 2.61(3) . ?
Zr05 C039 2.61(3) 6_556 ?
Zr05 C03S 2.53(3) . ?
Zr05 C03V 2.455(18) . ?
Zr05 C03V 2.455(18) 6_556 ?
Ag2 P1 2.366(6) . ?
Ag2 Cl1 2.428(6) . ?
Ag1 Ag1 3.099(5) 6_556 ?
Ag1 P00C 2.353(8) . ?
Ag1 O22 2.423(18) . ?
Ag1 O23 2.56(2) . ?
S4 O22 1.46(2) . ?
S4 C65 1.81(3) 6_556 ?
S4 C65 1.81(3) . ?
P1 C01U 1.77(2) . ?
P1 C02M 1.90(2) . ?
P1 C01S 1.766(13) . ?
P9 C01W 1.87(2) . ?
P9 C020 1.80(3) . ?
P9 C13 1.874(18) . ?
P00C C038 1.81(3) . ?
P00C C02N 1.879(18) . ?
P00C C02Y 1.95(3) . ?
P00E F2 1.599(17) . ?
P00E F3 1.556(16) . ?
P00E F4 1.628(17) . ?
P00E F5 1.553(16) . ?
P00E F02R 1.644(17) . ?
P00E F03U 1.584(17) . ?
P00F F7 1.548(18) . ?
P00F F6 1.65(2) . ?
P00F F9 1.62(2) . ?
P00F F38 1.54(2) . ?
P00F F16 1.60(2) . ?
P00F F100 1.54(2) . ?
S2 O23 1.47(3) . ?
S2 C02J 1.70(3) . ?
S2 C02J 1.70(3) 6_556 ?
S3 C02T 1.806(19) . ?
S3 O24 1.61(8) . ?
S3 C03T 1.786(19) . ?
O20 C013 1.20(2) . ?
O16 C50 1.34(2) . ?
N01Q C01N 1.33(4) . ?
N01Q C038 1.54(3) . ?
N01Q C038 1.54(3) 6_556 ?
C01N C61 1.39(3) . ?
C01N C61 1.39(3) 6_556 ?
C61 H61 0.9500 . ?
C61 C62 1.30(3) . ?
C62 H62 0.9500 . ?
C62 C01C 1.47(2) . ?
C01C C63 1.43(3) . ?
C63 O19 1.324(18) . ?
C63 O19 1.324(18) 6_556 ?
C038 H03A 0.9900 . ?
C038 H03B 0.9900 . ?
O17 C50 1.26(2) . ?
O21 C013 1.27(2) . ?
O18 C01J 1.328(18) . ?
C51 C52 1.3900 . ?
C51 C54 1.3900 . ?
C51 C50 1.48(2) . ?
C52 H52 0.9500 . ?
C52 C53 1.3900 . ?
C53 H53 0.9500 . ?
C53 C01Z 1.3900 . ?
C01Z C01O 1.3900 . ?
C01Z N35 1.389(19) . ?
C01O H01O 0.9500 . ?
C01O C54 1.3900 . ?
C54 H54 0.9500 . ?
O00U H00U 1.0000 . ?
N35 C01U 1.49(3) . ?
N35 C01W 1.50(3) . ?
O00X H00X 0.9500 . ?
O00Y H00Y 0.9500 . ?
O010 H010 1.0000 . ?
C013 C59 1.50(2) . ?
O014 H014 0.9500 . ?
O015 H015 0.9500 . ?
N016 C01V 1.387(19) . ?
N016 C020 1.42(3) . ?
N016 C02M 1.50(3) . ?
C56 H56 0.9500 . ?
C56 C57 1.3900 . ?
C56 C01V 1.3900 . ?
C57 H57 0.9500 . ?
C57 C59 1.3900 . ?
C59 C58 1.3900 . ?
C58 H58 0.9500 . ?
C58 C01T 1.3900 . ?
C01T H01T 0.9500 . ?
C01T C01V 1.3900 . ?
C65 H65A 0.9800 . ?
C65 H65B 0.9800 . ?
C65 H65C 0.9800 . ?
C01J C01L 1.42(3) . ?
C01L C02K 1.46(2) 6_556 ?
C01L C02K 1.46(2) . ?
C64 H64 0.9500 . ?
C64 C02K 1.30(3) . ?
C64 C19 1.38(3) . ?
C01U H01A 0.9900 . ?
C01U H01B 0.9900 . ?
C01W H01C 0.9900 . ?
C01W H01D 0.9900 . ?
C020 H02A 0.9900 . ?
C020 H02B 0.9900 . ?
N028 C02Y 1.52(3) . ?
N028 C02Y 1.52(3) 6_556 ?
N028 C19 1.32(4) . ?
C02J H02C 0.9800 . ?
C02J H02D 0.9800 . ?
C02J H02E 0.9800 . ?
C02K H02K 0.9500 . ?
C02M H02F 0.9900 . ?
C02M H02G 0.9900 . ?
C02N C02X 1.3900 . ?
C02N C04A 1.3900 . ?
C02X H02X 0.9500 . ?
C02X C76 1.3900 . ?
C76 H76 0.9500 . ?
C76 C03G 1.3900 . ?
C03G H03G 0.9500 . ?
C03G C041 1.3900 . ?
C041 H041 0.9500 . ?
C041 C04A 1.3900 . ?
C04A H04A 0.9500 . ?
C02O H02O 0.9500 . ?
C02O C03E 1.3900 . ?
C02O C02F 1.3900 . ?
C03E H03E 0.9500 . ?
C03E C03Y 1.3900 . ?
C03Y H03Y 0.9500 . ?
C03Y C03K 1.3900 . ?
C03K H03K 0.9500 . ?
C03K C01S 1.3900 . ?
C01S C02F 1.3900 . ?
C02F H02H 0.9500 . ?
C02T H02M 0.9800 . ?
C02T H02N 0.9800 . ?
C02T H02P 0.9800 . ?
C02T H02I 0.9800 . ?
C02T H02J 0.9800 . ?
C02T H02L 0.9800 . ?
C02T S3A 1.66(6) . ?
C02Y H02Q 0.9900 . ?
C02Y H02R 0.9900 . ?
C030 H030 0.9500 . ?
C030 C046 1.4200 . ?
C030 C02C 1.4200 . ?
C046 H046 0.9500 . ?
C046 C60 1.4200 . ?
C60 H60 0.9500 . ?
C60 C026 1.4200 . ?
C026 H026 0.9500 . ?
C026 C02C 1.4200 . ?
C02C H02S 0.9500 . ?
C039 H039 1.0000 . ?
C039 C03S 1.393(12) . ?
C039 C03V 1.417(12) . ?
C03J H03J 0.9500 . ?
C03J C01X 1.4200 . ?
C03J C027 1.4200 . ?
C01X H01X 0.9500 . ?
C01X C02P 1.4200 . ?
C02P H02T 0.9500 . ?
C02P C03B 1.4200 . ?
C03B H03C 0.9500 . ?
C03B C027 1.4200 . ?
C027 H027 0.9500 . ?
C03N H03N 0.9500 . ?
C03N C49 1.379(18) . ?
C03N C49 1.379(18) 6_556 ?
C03S H03S 1.0000 . ?
C03T H03I 0.9800 . ?
C03T H03L 0.9800 . ?
C03T H03M 0.9800 . ?
C03T H03D 0.9800 . ?
C03T H03F 0.9800 . ?
C03T H03H 0.9800 . ?
C03T S3A 1.45(6) . ?
C03V C03V 1.43(2) 6_556 ?
C03V H03V 1.0000 . ?
C13 C11 1.3900 . ?
C13 C12 1.3900 . ?
C11 H11 0.9500 . ?
C11 C14 1.3900 . ?
C14 H14 0.9500 . ?
C14 C15 1.3900 . ?
C15 H15 0.9500 . ?
C15 C16 1.3900 . ?
C16 H16 0.9500 . ?
C16 C12 1.3900 . ?
C12 H12 0.9500 . ?
C26 C26 1.397(19) 6_556 ?
C26 H26 0.9500 . ?
C26 C49 1.378(19) . ?
C49 H49 0.9500 . ?
S3A O24A 1.61(7) . ?
P3 F1 1.595(14) . ?
P3 F1 1.595(14) 6_556 ?
P3 F8 1.593(14) 6_556 ?
P3 F8 1.593(14) . ?
P3 F40 1.61(2) . ?
P3 F15 1.61(2) . ?

loop_
_geom_torsion_atom_site_label_1
_geom_torsion_atom_site_label_2
_geom_torsion_atom_site_label_3
_geom_torsion_atom_site_label_4
_geom_torsion
_geom_torsion_site_symmetry_1
_geom_torsion_site_symmetry_2
_geom_torsion_site_symmetry_3
_geom_torsion_site_symmetry_4
_geom_torsion_publ_flag
Zr01 O21 C013 O20 9(3) . . . . ?
Zr01 O21 C013 C59 180.0(11) . . . . ?
Zr01 C030 C046 C60 -63.9(6) . . . . ?
Zr01 C030 C02C C026 70.2(7) . . . . ?
Zr01 C046 C60 C026 -61.2(6) . . . . ?
Zr01 C60 C026 C02C -65.5(7) . . . . ?
Zr01 C026 C02C C030 -71.3(6) . . . . ?
Zr02 O17 C50 O16 0(3) . . . . ?
Zr02 O17 C50 C51 -170.1(11) . . . . ?
Zr02 O18 C01J O18 9(4) . . . 6_556 ?
Zr02 O18 C01J C01L -170.3(15) . . . . ?
Zr02 C03J C01X C02P -64.2(6) . . . . ?
Zr02 C03J C027 C03B 63.5(6) . . . . ?
Zr02 C01X C02P C03B -68.0(6) . . . . ?
Zr02 C02P C03B C027 -69.8(7) . . . . ?
Zr02 C03B C027 C03J -66.9(6) . . . . ?
Ag3 P9 C01W N35 32.6(18) . . . . ?
Ag3 P9 C020 N016 -24(2) . . . . ?
Ag3 P9 C13 C11 32.8(13) . . . . ?
Ag3 P9 C13 C12 -150.8(10) . . . . ?
Zr04 O20 C013 O21 -11(3) . . . . ?
Zr04 O20 C013 C59 178.8(11) . . . . ?
Zr04 C03N C49 C26 75(2) . . . . ?
Zr04 C26 C49 C03N -77(3) . . . . ?
Zr05 O16 C50 O17 3(3) . . . . ?
Zr05 O16 C50 C51 173.8(10) . . . . ?
Zr05 C039 C03S C039 -75(2) . . . 6_556 ?
Zr05 C039 C03V C03V 69.6(5) . . . 6_556 ?
Ag2 P1 C01U N35 -24.2(18) . . . . ?
Ag2 P1 C02M N016 42(2) . . . . ?
Ag2 P1 C01S C03K 18.5(13) . . . . ?
Ag2 P1 C01S C02F -163.4(8) . . . . ?
Ag1 P00C C038 N01Q -32(3) . . . . ?
Ag1 P00C C02N C02X -10.2(17) . . . . ?
Ag1 P00C C02N C04A 173.1(12) . . . . ?
P1 C01S C02F C02O -178.1(15) . . . . ?
P9 C13 C11 C14 176.8(14) . . . . ?
P9 C13 C12 C16 -176.0(17) . . . . ?
P00C C02N C02X C76 -176.8(14) . . . . ?
P00C C02N C04A C041 176.7(14) . . . . ?
O20 C013 C59 C57 -2(2) . . . . ?
O20 C013 C59 C58 170.1(15) . . . . ?
N01Q C01N C61 C62 -171(3) . . . . ?
C01N N01Q C038 P00C 85(4) . . . . ?
C01N C61 C62 C01C -12(4) . . . . ?
C61 C01N C61 C62 14(6) 6_556 . . . ?
C61 C62 C01C C62 8(4) . . . 6_556 ?
C61 C62 C01C C63 -176(3) . . . . ?
C62 C01C C63 O19 177(2) 6_556 . . . ?
C62 C01C C63 O19 -1(4) 6_556 . . 6_556 ?
C62 C01C C63 O19 -177(2) . . . 6_556 ?
C62 C01C C63 O19 1(4) . . . . ?
C01C C63 O19 Zr01 178.3(15) . . . . ?
O19 C63 O19 Zr01 -3(4) 6_556 . . . ?
C038 P00C C02N C02X 119.8(18) . . . . ?
C038 P00C C02N C04A -56.9(17) . . . . ?
C038 N01Q C01N C61 3(6) 6_556 . . . ?
C038 N01Q C01N C61 -177(3) . . . . ?
C038 N01Q C01N C61 177(3) 6_556 . . 6_556 ?
C038 N01Q C01N C61 -3(6) . . . 6_556 ?
C038 N01Q C038 P00C -95(3) 6_556 . . . ?
O21 C013 C59 C57 -173.0(13) . . . . ?
O21 C013 C59 C58 -1(2) . . . . ?
O18 C01J C01L C02K -179(2) . . . . ?
O18 C01J C01L C02K 1(4) 6_556 . . . ?
O18 C01J C01L C02K 179(2) 6_556 . . 6_556 ?
O18 C01J C01L C02K -1(4) . . . 6_556 ?
C51 C52 C53 C01Z 0.0 . . . . ?
C52 C51 C54 C01O 0.0 . . . . ?
C52 C51 C50 O16 174.3(12) . . . . ?
C52 C51 C50 O17 -14(2) . . . . ?
C52 C53 C01Z C01O 0.0 . . . . ?
C52 C53 C01Z N35 -170.7(14) . . . . ?
C53 C01Z C01O C54 0.0 . . . . ?
C53 C01Z N35 C01U -171.4(13) . . . . ?
C53 C01Z N35 C01W -11(2) . . . . ?
C01Z C01O C54 C51 0.0 . . . . ?
C01Z N35 C01U P1 66(2) . . . . ?
C01Z N35 C01W P9 -77(2) . . . . ?
C01O C01Z N35 C01U 18(2) . . . . ?
C01O C01Z N35 C01W 177.6(13) . . . . ?
C54 C51 C52 C53 0.0 . . . . ?
C54 C51 C50 O16 -6(2) . . . . ?
C54 C51 C50 O17 165.9(14) . . . . ?
N35 C01Z C01O C54 171.3(13) . . . . ?
C50 C51 C52 C53 179.9(13) . . . . ?
C50 C51 C54 C01O -179.9(14) . . . . ?
C013 C59 C58 C01T -172.1(15) . . . . ?
C56 C57 C59 C013 172.5(14) . . . . ?
C56 C57 C59 C58 0.0 . . . . ?
C57 C56 C01V N016 -175.3(14) . . . . ?
C57 C56 C01V C01T 0.0 . . . . ?
C57 C59 C58 C01T 0.0 . . . . ?
C59 C58 C01T C01V 0.0 . . . . ?
C58 C01T C01V N016 175.4(14) . . . . ?
C58 C01T C01V C56 0.0 . . . . ?
C01V N016 C020 P9 75(2) . . . . ?
C01V N016 C02M P1 -91(2) . . . . ?
C01V C56 C57 C59 0.0 . . . . ?
C65 S4 O22 Ag1 77.9(16) . . . . ?
C65 S4 O22 Ag1 176.8(13) 6_556 . . . ?
C65 S4 O22 Ag1 -77.9(16) 6_556 . . 6_556 ?
C65 S4 O22 Ag1 -176.8(13) . . . 6_556 ?
C01J C01L C02K C64 179(2) . . . . ?
C01U P1 C02M N016 -84.3(19) . . . . ?
C01U P1 C01S C03K 147.0(12) . . . . ?
C01U P1 C01S C02F -34.9(13) . . . . ?
C01U N35 C01W P9 85.6(18) . . . . ?
C01W P9 C020 N016 99.1(19) . . . . ?
C01W P9 C13 C11 -93.7(13) . . . . ?
C01W P9 C13 C12 82.7(15) . . . . ?
C01W N35 C01U P1 -94.4(18) . . . . ?
C020 P9 C01W N35 -89.6(19) . . . . ?
C020 P9 C13 C11 161.4(13) . . . . ?
C020 P9 C13 C12 -22.2(16) . . . . ?
C020 N016 C01V C56 -173.2(18) . . . . ?
C020 N016 C01V C01T 11(2) . . . . ?
C020 N016 C02M P1 84(2) . . . . ?
C02J S2 O23 Ag1 -74(2) 6_556 . . . ?
C02J S2 O23 Ag1 74(2) . . . 6_556 ?
C02J S2 O23 Ag1 -175.2(16) 6_556 . . 6_556 ?
C02J S2 O23 Ag1 175.2(16) . . . . ?
C02K C01L C02K C64 1(4) 6_556 . . . ?
C02K C64 C19 C64 -2(5) . . . 6_556 ?
C02K C64 C19 N028 -172(3) . . . . ?
C02M P1 C01U N35 99.2(16) . . . . ?
C02M P1 C01S C03K -104.5(14) . . . . ?
C02M P1 C01S C02F 73.7(14) . . . . ?
C02M N016 C01V C56 1(2) . . . . ?
C02M N016 C01V C01T -174.3(13) . . . . ?
C02M N016 C020 P9 -100(2) . . . . ?
C02N P00C C038 N01Q -161(2) . . . . ?
C02N C02X C76 C03G 0.0 . . . . ?
C02X C02N C04A C041 0.0 . . . . ?
C02X C76 C03G C041 0.0 . . . . ?
C76 C03G C041 C04A 0.0 . . . . ?
C03G C041 C04A C02N 0.0 . . . . ?
C04A C02N C02X C76 0.0 . . . . ?
C02O C03E C03Y C03K 0.0 . . . . ?
C03E C02O C02F C01S 0.0 . . . . ?
C03E C03Y C03K C01S 0.0 . . . . ?
C03Y C03K C01S P1 178.2(14) . . . . ?
C03Y C03K C01S C02F 0.0 . . . . ?
C03K C01S C02F C02O 0.0 . . . . ?
C01S P1 C01U N35 -152.1(15) . . . . ?
C01S P1 C02M N016 167.8(18) . . . . ?
C02F C02O C03E C03Y 0.0 . . . . ?
C02T S3A O24A Ag3 105(8) . . . . ?
C02Y P00C C038 N01Q 98(2) . . . . ?
C02Y P00C C02N C02X -137.7(18) . . . . ?
C02Y P00C C02N C04A 45.6(18) . . . . ?
C02Y N028 C02Y P00C 97(3) 6_556 . . . ?
C02Y N028 C19 C64 -5(6) . . . . ?
C02Y N028 C19 C64 -175(3) . . . 6_556 ?
C02Y N028 C19 C64 5(6) 6_556 . . 6_556 ?
C02Y N028 C19 C64 175(3) 6_556 . . . ?
C030 C046 C60 Zr01 61.2(6) . . . . ?
C030 C046 C60 C026 0.0 . . . . ?
C046 C030 C02C Zr01 -70.2(7) . . . . ?
C046 C030 C02C C026 0.0 . . . . ?
C046 C60 C026 Zr01 65.5(7) . . . . ?
C046 C60 C026 C02C 0.0 . . . . ?
C60 C026 C02C Zr01 71.3(6) . . . . ?
C60 C026 C02C C030 0.0 . . . . ?
C02C C030 C046 Zr01 63.9(6) . . . . ?
C02C C030 C046 C60 0.0 . . . . ?
C03J C01X C02P Zr02 68.0(6) . . . . ?
C03J C01X C02P C03B 0.0 . . . . ?
C01X C03J C027 Zr02 -63.5(6) . . . . ?
C01X C03J C027 C03B 0.0 . . . . ?
C01X C02P C03B Zr02 69.8(7) . . . . ?
C01X C02P C03B C027 0.0 . . . . ?
C02P C03B C027 Zr02 66.9(6) . . . . ?
C02P C03B C027 C03J 0.0 . . . . ?
C027 C03J C01X Zr02 64.2(6) . . . . ?
C027 C03J C01X C02P 0.0 . . . . ?
C03S C039 C03V Zr05 -55(2) . . . . ?
C03S C039 C03V C03V 14(3) . . . 6_556 ?
C03T S3A O24A Ag3 -107(10) . . . . ?
C03V C039 C03S Zr05 54(2) . . . . ?
C03V C039 C03S C039 -22(4) . . . 6_556 ?
C13 P9 C01W N35 161.2(16) . . . . ?
C13 P9 C020 N016 -155.1(17) . . . . ?
C13 C11 C14 C15 0.0 . . . . ?
C11 C13 C12 C16 0.0 . . . . ?
C11 C14 C15 C16 0.0 . . . . ?
C14 C15 C16 C12 0.0 . . . . ?
C15 C16 C12 C13 0.0 . . . . ?
C12 C13 C11 C14 0.0 . . . . ?
C26 C26 C49 Zr04 66.7(7) 6_556 . . . ?
C26 C26 C49 C03N -11(3) 6_556 . . . ?
C49 C03N C49 Zr04 -59(3) 6_556 . . . ?
C49 C03N C49 C26 16(5) 6_556 . . . ?
C19 C64 C02K C01L 1(4) . . . . ?
C19 N028 C02Y P00C -84(4) . . . . ?

loop_
_smtbx_masks_void_nr
_smtbx_masks_void_average_x
_smtbx_masks_void_average_y
_smtbx_masks_void_average_z
_smtbx_masks_void_volume
_smtbx_masks_void_count_electrons
_smtbx_masks_void_content
1 -0.134 -0.574 -0.042 8899.5 5296.9 '124 C2H6SO'
